data_7039868
loop_
_publ_author_name
'Spallek, Tatiana'
'He\&s, Oliver'
'Meermann-Zimmermann, Melanie'
'Meermann, Christian'
'Klimpel, Michael G.'
'Estler, Frank'
'Schneider, David'
'Scherer, Wolfgang'
'Tafipolsky, Maxim'
'T\"ornroos, Karl W'
'Maichle-M\"ossmer, C\"acilia'
'Sirsch, Peter'
'Anwander, Reiner'

_publ_section_title
;
 Synthesis and structural diversity of trivalent rare-earth metal
 diisopropylamide complexes.
;
_journal_issue 35
_journal_name_full 'Dalton transactions (Cambridge, England : 2003)'
_journal_page_first 13750
_journal_page_last 13765
_journal_paper_doi 10.1039/c6dt01568a
_journal_volume 45
_journal_year 2016
_chemical_formula_sum 'C32 H72 Cl2 Lu2 N4 O2'
_chemical_formula_weight 965.77
_space_group_crystal_system monoclinic
_space_group_IT_number 7
_space_group_name_Hall 'P -2yc'
_space_group_name_H-M_alt 'P 1 c 1'
_symmetry_space_group_name_Hall 'P -2yc'
_symmetry_space_group_name_H-M 'P 1 c 1'
_atom_sites_solution_hydrogens geom
_audit_creation_method SHELXL-2014/7
_audit_update_record
;
2016-05-25 deposited with the CCDC.
2016-05-26 downloaded from the CCDC.
;
_cell_angle_alpha 90
_cell_angle_beta 100.5440(10)
_cell_angle_gamma 90
_cell_formula_units_Z 12
_cell_length_a 13.5111(3)
_cell_length_b 28.9345(6)
_cell_length_c 32.5140(7)
_cell_measurement_reflns_used 9708
_cell_measurement_temperature 100(2)
_cell_measurement_theta_max 60.93
_cell_measurement_theta_min 4.53
_cell_volume 12496.3(5)
_computing_cell_refinement 'Bruker SAINT'
_computing_data_collection 'Bruker APEX2'
_computing_data_reduction 'Bruker SAINT'
_computing_structure_refinement 'SHELXL-2014/7 (Sheldrick, 2014)'
_computing_structure_solution 'SHELXS-97 (Sheldrick 2008)'
_diffrn_ambient_temperature 100(2)
_diffrn_measured_fraction_theta_full 0.999
_diffrn_measured_fraction_theta_max 0.978
_diffrn_measurement_device_type 'Smart Apex II Duo'
_diffrn_measurement_method omega/phi-scans
_diffrn_radiation_monochromator multilayer
_diffrn_radiation_source 'Imus-focus sealed tube'
_diffrn_radiation_type MoK\a
_diffrn_radiation_wavelength 0.71073
_diffrn_reflns_av_R_equivalents 0.0422
_diffrn_reflns_av_unetI/netI 0.0323
_diffrn_reflns_Laue_measured_fraction_full 0.999
_diffrn_reflns_Laue_measured_fraction_max 0.978
_diffrn_reflns_limit_h_max 19
_diffrn_reflns_limit_h_min -19
_diffrn_reflns_limit_k_max 41
_diffrn_reflns_limit_k_min -41
_diffrn_reflns_limit_l_max 46
_diffrn_reflns_limit_l_min -46
_diffrn_reflns_number 530264
_diffrn_reflns_point_group_measured_fraction_full 1.000
_diffrn_reflns_point_group_measured_fraction_max 0.978
_diffrn_reflns_theta_full 25.242
_diffrn_reflns_theta_max 30.666
_diffrn_reflns_theta_min 1.274
_exptl_absorpt_coefficient_mu 4.870
_exptl_absorpt_correction_T_max 0.9600
_exptl_absorpt_correction_T_min 0.9480
_exptl_absorpt_correction_type numerical
_exptl_absorpt_process_details sadabs
_exptl_crystal_colour colourless
_exptl_crystal_density_diffrn 1.540
_exptl_crystal_description block
_exptl_crystal_F_000 5808
_exptl_crystal_size_max 0.255
_exptl_crystal_size_mid 0.221
_exptl_crystal_size_min 0.195
_refine_diff_density_max 4.296
_refine_diff_density_min -2.158
_refine_diff_density_rms 0.163
_refine_ls_abs_structure_details
;
 Refined as an inversion twin.
;
_refine_ls_abs_structure_Flack 0.495(6)
_refine_ls_extinction_method none
_refine_ls_goodness_of_fit_ref 1.101
_refine_ls_hydrogen_treatment constr
_refine_ls_matrix_type full
_refine_ls_number_parameters 2443
_refine_ls_number_reflns 72956
_refine_ls_number_restraints 3806
_refine_ls_restrained_S_all 1.100
_refine_ls_R_factor_all 0.0462
_refine_ls_R_factor_gt 0.0385
_refine_ls_shift/su_max 0.003
_refine_ls_shift/su_mean 0.000
_refine_ls_structure_factor_coef Fsqd
_refine_ls_weighting_details 'w=1/[\s^2^(Fo^2^)+(0.0181P)^2^+53.4579P] where P=(Fo^2^+2Fc^2^)/3'
_refine_ls_weighting_scheme calc
_refine_ls_wR_factor_gt 0.0749
_refine_ls_wR_factor_ref 0.0777
_reflns_Friedel_coverage 0.999
_reflns_Friedel_fraction_full 1.000
_reflns_Friedel_fraction_max 0.978
_reflns_number_gt 64801
_reflns_number_total 72956
_reflns_threshold_expression 'I > 2\s(I)'
_cod_data_source_file c6dt01568a2.cif
_cod_data_source_block 5d_(ohlu1a07)
_cod_depositor_comments 'Adding full bibliography for 7039866--7039885.cif.'
_cod_database_code 7039868
_shelx_shelxl_version_number 2014/7
_shelx_space_group_comment
;
The symmetry employed for this shelxl refinement is uniquely defined
by the following loop, which should always be used as a source of
symmetry information in preference to the above space-group names.
They are only intended as comments.
;
_shelx_estimated_absorpt_t_min 0.370
_shelx_estimated_absorpt_t_max 0.450

loop_
_space_group_symop_operation_xyz
'x, y, z'
'x, -y, z+1/2'

loop_
_atom_site_label
_atom_site_type_symbol
_atom_site_fract_x
_atom_site_fract_y
_atom_site_fract_z
_atom_site_U_iso_or_equiv
_atom_site_adp_type
_atom_site_occupancy
_atom_site_site_symmetry_order
_atom_site_calc_flag
_atom_site_refinement_flags_posn
_atom_site_refinement_flags_adp
_atom_site_refinement_flags_occupancy
_atom_site_disorder_assembly
_atom_site_disorder_group
C1 C 0.6111(7) 0.0530(3) 0.7571(3) 0.0286(15) Uani 1 1 d . U . . .
H1 H 0.6353 0.0487 0.7301 0.034 Uiso 1 1 calc R U . . .
C2 C 0.6866(9) 0.0260(4) 0.7904(3) 0.043(2) Uani 1 1 d . U . . .
H2A H 0.7553 0.0366 0.7898 0.064 Uiso 1 1 calc R U . . .
H2B H 0.6813 -0.0071 0.7842 0.064 Uiso 1 1 calc R U . . .
H2C H 0.6708 0.0317 0.8182 0.064 Uiso 1 1 calc R U . . .
C3 C 0.5061(8) 0.0303(4) 0.7509(3) 0.039(2) Uani 1 1 d . U . . .
H3A H 0.4853 0.0269 0.7781 0.059 Uiso 1 1 calc R U . . .
H3B H 0.5088 -0.0002 0.7380 0.059 Uiso 1 1 calc R U . . .
H3C H 0.4575 0.0498 0.7326 0.059 Uiso 1 1 calc R U . . .
C4 C 0.5769(6) 0.1146(3) 0.8035(3) 0.0263(16) Uani 1 1 d . U . . .
H4 H 0.5766 0.0863 0.8210 0.032 Uiso 1 1 calc R U . . .
C5 C 0.4702(8) 0.1355(4) 0.7946(4) 0.049(3) Uani 1 1 d . U . . .
H5A H 0.4699 0.1632 0.7772 0.074 Uiso 1 1 calc R U . . .
H5B H 0.4500 0.1438 0.8211 0.074 Uiso 1 1 calc R U . . .
H5C H 0.4229 0.1127 0.7799 0.074 Uiso 1 1 calc R U . . .
C6 C 0.6450(9) 0.1506(4) 0.8281(3) 0.043(2) Uani 1 1 d . U . . .
H6A H 0.7134 0.1381 0.8357 0.064 Uiso 1 1 calc R U . . .
H6B H 0.6196 0.1584 0.8537 0.064 Uiso 1 1 calc R U . . .
H6C H 0.6459 0.1784 0.8111 0.064 Uiso 1 1 calc R U . . .
C7 C 1.0036(6) 0.0955(3) 0.8237(3) 0.0236(15) Uani 1 1 d . U . . .
H7 H 0.9582 0.0800 0.7999 0.028 Uiso 1 1 calc R U . . .
C8 C 1.0716(8) 0.0572(3) 0.8457(3) 0.033(2) Uani 1 1 d . U . . .
H8A H 1.1095 0.0431 0.8259 0.049 Uiso 1 1 calc R U . . .
H8B H 1.0302 0.0335 0.8560 0.049 Uiso 1 1 calc R U . . .
H8C H 1.1186 0.0703 0.8693 0.049 Uiso 1 1 calc R U . . .
C9 C 0.9341(7) 0.1140(4) 0.8523(3) 0.035(2) Uani 1 1 d . U . . .
H9A H 0.9744 0.1302 0.8761 0.052 Uiso 1 1 calc R U . . .
H9B H 0.8983 0.0882 0.8625 0.052 Uiso 1 1 calc R U . . .
H9C H 0.8852 0.1355 0.8366 0.052 Uiso 1 1 calc R U . . .
C10 C 1.1260(6) 0.1586(3) 0.8351(2) 0.0186(14) Uani 1 1 d . U . . .
H10 H 1.1214 0.1471 0.8637 0.022 Uiso 1 1 calc R U . . .
C11 C 1.0970(7) 0.2098(3) 0.8328(3) 0.0275(18) Uani 1 1 d . U . . .
H11A H 1.1066 0.2225 0.8058 0.041 Uiso 1 1 calc R U . . .
H11B H 1.1396 0.2266 0.8555 0.041 Uiso 1 1 calc R U . . .
H11C H 1.0263 0.2130 0.8354 0.041 Uiso 1 1 calc R U . . .
C12 C 1.2366(6) 0.1528(3) 0.8289(3) 0.0274(18) Uani 1 1 d . U . . .
H12A H 1.2556 0.1201 0.8319 0.041 Uiso 1 1 calc R U . . .
H12B H 1.2813 0.1710 0.8499 0.041 Uiso 1 1 calc R U . . .
H12C H 1.2427 0.1635 0.8009 0.041 Uiso 1 1 calc R U . . .
C13 C 0.5169(7) 0.1053(3) 0.6317(3) 0.0306(18) Uani 1 1 d . U . . .
H13 H 0.5073 0.1155 0.6019 0.037 Uiso 1 1 calc R U . . .
C14 C 0.6179(9) 0.1969(4) 0.6084(4) 0.052(3) Uani 1 1 d . U . . .
H14A H 0.5532 0.1883 0.5913 0.078 Uiso 1 1 calc R U . . .
H14B H 0.6618 0.2099 0.5904 0.078 Uiso 1 1 calc R U . . .
H14C H 0.6069 0.2200 0.6291 0.078 Uiso 1 1 calc R U . . .
C15 C 0.7075(9) 0.1209(5) 0.5999(3) 0.054(3) Uani 1 1 d . U . . .
H15A H 0.7444 0.0954 0.6156 0.082 Uiso 1 1 calc R U . . .
H15B H 0.7526 0.1379 0.5848 0.082 Uiso 1 1 calc R U . . .
H15C H 0.6507 0.1086 0.5798 0.082 Uiso 1 1 calc R U . . .
C16 C 0.6677(8) 0.1542(4) 0.6307(3) 0.0338(17) Uani 1 1 d . U . . .
H16 H 0.7281 0.1654 0.6507 0.041 Uiso 1 1 calc R U . . .
C17 C 0.4193(8) 0.1156(4) 0.6485(4) 0.044(3) Uani 1 1 d . U . . .
H17A H 0.4299 0.1088 0.6785 0.065 Uiso 1 1 calc R U . . .
H17B H 0.3644 0.0964 0.6337 0.065 Uiso 1 1 calc R U . . .
H17C H 0.4017 0.1483 0.6439 0.065 Uiso 1 1 calc R U . . .
C18 C 0.5375(9) 0.0530(4) 0.6335(3) 0.039(2) Uani 1 1 d . U . . .
H18A H 0.6060 0.0472 0.6288 0.058 Uiso 1 1 calc R U . . .
H18B H 0.4891 0.0374 0.6117 0.058 Uiso 1 1 calc R U . . .
H18C H 0.5306 0.0411 0.6610 0.058 Uiso 1 1 calc R U . . .
C19 C 1.1249(7) 0.1987(3) 0.7138(3) 0.0259(15) Uani 1 1 d . U . . .
H19 H 1.1185 0.1983 0.7439 0.031 Uiso 1 1 calc R U . . .
C20 C 1.0890(8) 0.2459(3) 0.6977(3) 0.037(2) Uani 1 1 d . U . . .
H20A H 1.1062 0.2508 0.6701 0.055 Uiso 1 1 calc R U . . .
H20B H 1.1216 0.2696 0.7171 0.055 Uiso 1 1 calc R U . . .
H20C H 1.0158 0.2478 0.6956 0.055 Uiso 1 1 calc R U . . .
C21 C 1.2391(7) 0.1948(4) 0.7135(3) 0.036(2) Uani 1 1 d . U . . .
H21A H 1.2640 0.1649 0.7253 0.054 Uiso 1 1 calc R U . . .
H21B H 1.2749 0.2198 0.7304 0.054 Uiso 1 1 calc R U . . .
H21C H 1.2507 0.1972 0.6847 0.054 Uiso 1 1 calc R U . . .
C22 C 1.0604(8) 0.1530(4) 0.6490(3) 0.0366(19) Uani 1 1 d . U . . .
H22W H 1.1105 0.1775 0.6457 0.044 Uiso 0.33(2) 1 calc R U P A 1
H22X H 1.1237 0.1638 0.6402 0.044 Uiso 0.67(2) 1 calc R U P A 2
C23 C 0.9646(11) 0.1790(6) 0.6235(4) 0.075(4) Uani 1 1 d . U . . .
H23A H 0.9031 0.1653 0.6301 0.112 Uiso 1 1 calc R U . . .
H23B H 0.9641 0.1760 0.5934 0.112 Uiso 1 1 calc R U . . .
H23C H 0.9676 0.2118 0.6311 0.112 Uiso 1 1 calc R U . . .
C24 C 1.127(3) 0.1115(13) 0.6412(11) 0.053(3) Uani 0.33(2) 1 d . U P A 1
H24A H 1.1936 0.1146 0.6589 0.079 Uiso 0.33(2) 1 calc R U P A 1
H24B H 1.1336 0.1109 0.6117 0.079 Uiso 0.33(2) 1 calc R U P A 1
H24C H 1.0955 0.0827 0.6482 0.079 Uiso 0.33(2) 1 calc R U P A 1
C24A C 1.0369(17) 0.1033(7) 0.6356(5) 0.053(3) Uani 0.67(2) 1 d . U P A 2
H24D H 1.0944 0.0836 0.6469 0.079 Uiso 0.67(2) 1 calc R U P A 2
H24E H 1.0237 0.1014 0.6050 0.079 Uiso 0.67(2) 1 calc R U P A 2
H24F H 0.9773 0.0928 0.6462 0.079 Uiso 0.67(2) 1 calc R U P A 2
C25 C 0.6484(7) 0.2508(3) 0.7485(3) 0.0281(17) Uani 1 1 d . U . . .
H25A H 0.6924 0.2681 0.7327 0.034 Uiso 1 1 calc R U . . .
H25B H 0.6870 0.2431 0.7766 0.034 Uiso 1 1 calc R U . . .
C26 C 0.5543(7) 0.2783(4) 0.7516(3) 0.0362(19) Uani 1 1 d . U . . .
H26A H 0.5690 0.3118 0.7541 0.043 Uiso 1 1 calc R U . . .
H26B H 0.5252 0.2683 0.7760 0.043 Uiso 1 1 calc R U . . .
C27 C 0.4830(8) 0.2673(4) 0.7105(4) 0.041(2) Uani 1 1 d . U . . .
H27A H 0.4119 0.2727 0.7129 0.049 Uiso 1 1 calc R U . . .
H27B H 0.4994 0.2859 0.6872 0.049 Uiso 1 1 calc R U . . .
C28 C 0.5028(7) 0.2175(3) 0.7049(3) 0.0346(18) Uani 1 1 d . U . . .
H28A H 0.4945 0.2098 0.6748 0.042 Uiso 1 1 calc R U . . .
H28B H 0.4559 0.1983 0.7176 0.042 Uiso 1 1 calc R U . . .
C29 C 1.1827(7) 0.0575(3) 0.7432(3) 0.0316(18) Uani 1 1 d . U . . .
H29A H 1.2075 0.0665 0.7727 0.038 Uiso 1 1 calc R U . . .
H29B H 1.2096 0.0794 0.7247 0.038 Uiso 1 1 calc R U . . .
C30 C 1.2137(8) 0.0094(4) 0.7356(4) 0.043(2) Uani 1 1 d . U . . .
H30A H 1.2310 0.0067 0.7074 0.052 Uiso 1 1 calc R U . . .
H30B H 1.2731 0.0004 0.7567 0.052 Uiso 1 1 calc R U . . .
C31 C 1.1264(8) -0.0203(4) 0.7391(4) 0.039(2) Uani 1 1 d . U . . .
H31A H 1.1271 -0.0294 0.7685 0.046 Uiso 1 1 calc R U . . .
H31B H 1.1258 -0.0485 0.7218 0.046 Uiso 1 1 calc R U . . .
C32 C 1.0350(7) 0.0109(3) 0.7224(3) 0.0327(18) Uani 1 1 d . U . . .
H32A H 1.0146 0.0079 0.6917 0.039 Uiso 1 1 calc R U . . .
H32B H 0.9769 0.0030 0.7357 0.039 Uiso 1 1 calc R U . . .
C101 C -0.1513(7) 0.0598(3) 0.4025(3) 0.0272(16) Uani 1 1 d . U . . .
H101 H -0.1435 0.0632 0.3727 0.033 Uiso 1 1 calc R U . . .
C102 C -0.2645(7) 0.0661(4) 0.4033(4) 0.040(2) Uani 1 1 d . U . . .
H10A H -0.2784 0.0561 0.4305 0.059 Uiso 1 1 calc R U . . .
H10B H -0.3042 0.0474 0.3811 0.059 Uiso 1 1 calc R U . . .
H10C H -0.2828 0.0987 0.3988 0.059 Uiso 1 1 calc R U . . .
C103 C -0.1161(8) 0.0110(4) 0.4158(4) 0.038(2) Uani 1 1 d . U . . .
H10D H -0.0450 0.0076 0.4138 0.057 Uiso 1 1 calc R U . . .
H10E H -0.1564 -0.0115 0.3974 0.057 Uiso 1 1 calc R U . . .
H10F H -0.1245 0.0057 0.4447 0.057 Uiso 1 1 calc R U . . .
C104 C -0.0839(7) 0.0954(4) 0.4715(3) 0.0332(18) Uani 1 1 d . U . . .
H104 H -0.1302 0.0707 0.4781 0.040 Uiso 1 1 calc R U . . .
C105 C -0.1180(13) 0.1428(5) 0.4877(4) 0.072(4) Uani 1 1 d . U . . .
H10G H -0.0665 0.1663 0.4861 0.108 Uiso 1 1 calc R U . . .
H10H H -0.1269 0.1395 0.5168 0.108 Uiso 1 1 calc R U . . .
H10I H -0.1818 0.1523 0.4703 0.108 Uiso 1 1 calc R U . . .
C106 C 0.0198(10) 0.0868(6) 0.4964(4) 0.070(4) Uani 1 1 d . U . . .
H10J H 0.0142 0.0736 0.5237 0.105 Uiso 1 1 calc R U . . .
H10K H 0.0570 0.1160 0.5005 0.105 Uiso 1 1 calc R U . . .
H10L H 0.0557 0.0650 0.4812 0.105 Uiso 1 1 calc R U . . .
C107 C 0.4709(6) 0.1390(3) 0.4929(3) 0.0266(16) Uani 1 1 d . U . . .
H107 H 0.4801 0.1271 0.5222 0.032 Uiso 1 1 calc R U . . .
C108 C 0.5688(7) 0.1314(4) 0.4777(3) 0.034(2) Uani 1 1 d . U . . .
H10M H 0.5927 0.0999 0.4846 0.052 Uiso 1 1 calc R U . . .
H10N H 0.6191 0.1535 0.4914 0.052 Uiso 1 1 calc R U . . .
H10O H 0.5581 0.1358 0.4474 0.052 Uiso 1 1 calc R U . . .
C109 C 0.4496(8) 0.1898(3) 0.4944(3) 0.0320(19) Uani 1 1 d . U . . .
H10P H 0.4482 0.2034 0.4667 0.048 Uiso 1 1 calc R U . . .
H10Q H 0.5024 0.2048 0.5147 0.048 Uiso 1 1 calc R U . . .
H10R H 0.3842 0.1945 0.5027 0.048 Uiso 1 1 calc R U . . .
C110 C 0.3277(7) 0.0858(3) 0.4939(3) 0.0274(15) Uani 1 1 d . U . . .
H110 H 0.2685 0.0733 0.4740 0.033 Uiso 1 1 calc R U . . .
C111 C 0.2837(7) 0.1145(4) 0.5263(3) 0.037(2) Uani 1 1 d . U . . .
H11D H 0.3388 0.1284 0.5463 0.055 Uiso 1 1 calc R U . . .
H11E H 0.2440 0.0943 0.5413 0.055 Uiso 1 1 calc R U . . .
H11F H 0.2406 0.1390 0.5120 0.055 Uiso 1 1 calc R U . . .
C112 C 0.3841(8) 0.0445(4) 0.5141(3) 0.038(2) Uani 1 1 d . U . . .
H11G H 0.4093 0.0263 0.4928 0.056 Uiso 1 1 calc R U . . .
H11H H 0.3389 0.0255 0.5274 0.056 Uiso 1 1 calc R U . . .
H11I H 0.4409 0.0549 0.5353 0.056 Uiso 1 1 calc R U . . .
C113 C -0.0101(7) 0.1731(3) 0.3061(3) 0.0251(14) Uani 1 1 d . U . . .
H113 H 0.0329 0.1865 0.3316 0.030 Uiso 1 1 calc R U . . .
C114 C 0.0639(7) 0.1562(4) 0.2778(3) 0.032(2) Uani 1 1 d . U . . .
H11J H 0.1036 0.1302 0.2913 0.047 Uiso 1 1 calc R U . . .
H11K H 0.1092 0.1815 0.2735 0.047 Uiso 1 1 calc R U . . .
H11L H 0.0256 0.1462 0.2507 0.047 Uiso 1 1 calc R U . . .
C115 C -0.0734(7) 0.2135(3) 0.2845(3) 0.033(2) Uani 1 1 d . U . . .
H11M H -0.1242 0.2016 0.2615 0.049 Uiso 1 1 calc R U . . .
H11N H -0.0295 0.2354 0.2734 0.049 Uiso 1 1 calc R U . . .
H11O H -0.1069 0.2293 0.3049 0.049 Uiso 1 1 calc R U . . .
C116 C -0.1378(6) 0.1129(3) 0.2867(3) 0.0253(15) Uani 1 1 d . U . . .
H116 H -0.1313 0.1284 0.2599 0.030 Uiso 1 1 calc R U . . .
C117 C -0.2479(6) 0.1169(3) 0.2918(3) 0.0298(19) Uani 1 1 d . U . . .
H11P H -0.2580 0.0994 0.3165 0.045 Uiso 1 1 calc R U . . .
H11Q H -0.2916 0.1044 0.2669 0.045 Uiso 1 1 calc R U . . .
H11R H -0.2645 0.1495 0.2952 0.045 Uiso 1 1 calc R U . . .
C118 C -0.1084(8) 0.0626(4) 0.2834(3) 0.038(2) Uani 1 1 d . U . . .
H11S H -0.0365 0.0606 0.2822 0.057 Uiso 1 1 calc R U . . .
H11T H -0.1479 0.0491 0.2580 0.057 Uiso 1 1 calc R U . . .
H11U H -0.1216 0.0456 0.3079 0.057 Uiso 1 1 calc R U . . .
C119 C 0.3844(7) 0.1906(3) 0.3704(3) 0.0249(15) Uani 1 1 d . U . . .
H119 H 0.3683 0.1928 0.3992 0.030 Uiso 1 1 calc R U . . .
C120 C 0.4910(8) 0.2107(4) 0.3740(4) 0.043(2) Uani 1 1 d . U . . .
H12D H 0.5392 0.1908 0.3921 0.064 Uiso 1 1 calc R U . . .
H12E H 0.4930 0.2418 0.3862 0.064 Uiso 1 1 calc R U . . .
H12F H 0.5089 0.2124 0.3462 0.064 Uiso 1 1 calc R U . . .
C121 C 0.3075(8) 0.2224(3) 0.3430(3) 0.036(2) Uani 1 1 d . U . . .
H12G H 0.3243 0.2248 0.3150 0.054 Uiso 1 1 calc R U . . .
H12H H 0.3096 0.2532 0.3557 0.054 Uiso 1 1 calc R U . . .
H12I H 0.2398 0.2094 0.3408 0.054 Uiso 1 1 calc R U . . .
C122 C 0.3949(6) 0.1307(3) 0.3175(3) 0.0211(15) Uani 1 1 d . U . . .
H122 H 0.3807 0.1588 0.2995 0.025 Uiso 1 1 calc R U . . .
C123 C 0.3269(8) 0.0924(4) 0.2972(3) 0.034(2) Uani 1 1 d . U . . .
H12J H 0.3358 0.0650 0.3152 0.051 Uiso 1 1 calc R U . . .
H12K H 0.3440 0.0848 0.2699 0.051 Uiso 1 1 calc R U . . .
H12L H 0.2566 0.1026 0.2932 0.051 Uiso 1 1 calc R U . . .
C124 C 0.5075(7) 0.1169(4) 0.3187(4) 0.045(3) Uani 1 1 d . U . . .
H12M H 0.5516 0.1398 0.3349 0.067 Uiso 1 1 calc R U . . .
H12N H 0.5210 0.1157 0.2901 0.067 Uiso 1 1 calc R U . . .
H12O H 0.5203 0.0864 0.3318 0.067 Uiso 1 1 calc R U . . .
C125 C 0.4778(7) 0.0303(3) 0.4095(3) 0.0330(18) Uani 1 1 d . U . . .
H123 H 0.5007 0.0418 0.4384 0.040 Uiso 0.717(19) 1 calc R U P B 1
H124 H 0.5147 0.0473 0.3906 0.040 Uiso 0.717(19) 1 calc R U P B 1
H125 H 0.4955 0.0194 0.4388 0.040 Uiso 0.283(19) 1 calc R U P B 2
H126 H 0.5161 0.0588 0.4061 0.040 Uiso 0.283(19) 1 calc R U P B 2
C126 C 0.4968(10) -0.0202(5) 0.4073(5) 0.032(2) Uani 0.717(19) 1 d . U P B 1
H12R H 0.4899 -0.0361 0.4337 0.038 Uiso 0.717(19) 1 calc R U P B 1
H12S H 0.5642 -0.0268 0.4008 0.038 Uiso 0.717(19) 1 calc R U P B 1
C12A C 0.496(3) -0.0090(12) 0.3767(12) 0.032(3) Uani 0.283(19) 1 d . U P B 2
H12T H 0.5075 0.0050 0.3503 0.039 Uiso 0.283(19) 1 calc R U P B 2
H12U H 0.5541 -0.0285 0.3885 0.039 Uiso 0.283(19) 1 calc R U P B 2
C127 C 0.4099(8) -0.0343(4) 0.3700(3) 0.0364(19) Uani 1 1 d . U . . .
H12V H 0.4278 -0.0266 0.3426 0.044 Uiso 0.717(19) 1 calc R U P B 1
H12W H 0.3945 -0.0677 0.3708 0.044 Uiso 0.717(19) 1 calc R U P B 1
H12P H 0.4181 -0.0616 0.3887 0.044 Uiso 0.283(19) 1 calc R U P B 2
H12Q H 0.3961 -0.0455 0.3407 0.044 Uiso 0.283(19) 1 calc R U P B 2
C128 C 0.3224(7) -0.0053(3) 0.3783(3) 0.0265(16) Uani 1 1 d . U . . .
H12X H 0.2747 0.0011 0.3520 0.032 Uiso 1 1 calc R U . . .
H12Y H 0.2860 -0.0212 0.3980 0.032 Uiso 1 1 calc R U . . .
C129 C -0.1856(7) 0.2063(3) 0.3863(3) 0.0301(17) Uani 1 1 d . U . . .
H121 H -0.2194 0.1796 0.3969 0.036 Uiso 0.665(17) 1 calc R U P C 1
H127 H -0.2052 0.2071 0.3554 0.036 Uiso 0.665(17) 1 calc R U P C 1
H128 H -0.2205 0.1960 0.4089 0.036 Uiso 0.335(17) 1 calc R U P C 2
H129 H -0.2112 0.1884 0.3606 0.036 Uiso 0.335(17) 1 calc R U P C 2
C130 C -0.2142(11) 0.2496(5) 0.4047(5) 0.032(2) Uani 0.665(17) 1 d . U P C 1
H13A H -0.2310 0.2442 0.4327 0.038 Uiso 0.665(17) 1 calc R U P C 1
H13B H -0.2724 0.2643 0.3865 0.038 Uiso 0.665(17) 1 calc R U P C 1
C13A C -0.197(2) 0.2607(10) 0.3783(10) 0.032(2) Uani 0.335(17) 1 d . U P C 2
H13C H -0.1902 0.2687 0.3494 0.038 Uiso 0.335(17) 1 calc R U P C 2
H13D H -0.2637 0.2717 0.3832 0.038 Uiso 0.335(17) 1 calc R U P C 2
C131 C -0.1188(8) 0.2795(4) 0.4077(4) 0.041(2) Uani 1 1 d . U . . .
H131 H -0.1195 0.2970 0.3815 0.049 Uiso 0.665(17) 1 calc R U P C 1
H132 H -0.1135 0.3017 0.4312 0.049 Uiso 0.665(17) 1 calc R U P C 1
H133 H -0.1422 0.2858 0.4343 0.049 Uiso 0.335(17) 1 calc R U P C 2
H134 H -0.0963 0.3091 0.3971 0.049 Uiso 0.335(17) 1 calc R U P C 2
C132 C -0.0331(7) 0.2458(3) 0.4151(3) 0.0289(17) Uani 1 1 d . U . . .
H13G H 0.0212 0.2557 0.4003 0.035 Uiso 1 1 calc R U . . .
H13H H -0.0050 0.2432 0.4453 0.035 Uiso 1 1 calc R U . . .
C201 C 0.3359(6) 0.3239(3) 0.4704(3) 0.0241(15) Uani 1 1 d . U . . .
H201 H 0.3792 0.3100 0.4956 0.029 Uiso 1 1 calc R U . . .
C202 C 0.2695(7) 0.2844(3) 0.4491(3) 0.0321(19) Uani 1 1 d . U . . .
H20D H 0.2333 0.2702 0.4693 0.048 Uiso 1 1 calc R U . . .
H20E H 0.3120 0.2612 0.4389 0.048 Uiso 1 1 calc R U . . .
H20F H 0.2210 0.2967 0.4255 0.048 Uiso 1 1 calc R U . . .
C203 C 0.4080(7) 0.3405(4) 0.4423(3) 0.037(2) Uani 1 1 d . U . . .
H20G H 0.3692 0.3527 0.4161 0.055 Uiso 1 1 calc R U . . .
H20H H 0.4497 0.3146 0.4362 0.055 Uiso 1 1 calc R U . . .
H20I H 0.4513 0.3650 0.4566 0.055 Uiso 1 1 calc R U . . .
C204 C 0.2103(6) 0.3855(3) 0.4527(3) 0.0212(14) Uani 1 1 d . U . . .
H204 H 0.2185 0.3712 0.4256 0.025 Uiso 1 1 calc R U . . .
C205 C 0.0996(6) 0.3795(3) 0.4568(3) 0.0256(17) Uani 1 1 d . U . . .
H20J H 0.0816 0.3467 0.4543 0.038 Uiso 1 1 calc R U . . .
H20K H 0.0566 0.3969 0.4345 0.038 Uiso 1 1 calc R U . . .
H20L H 0.0898 0.3911 0.4841 0.038 Uiso 1 1 calc R U . . .
C206 C 0.2373(7) 0.4357(3) 0.4507(3) 0.031(2) Uani 1 1 d . U . . .
H20M H 0.2291 0.4510 0.4767 0.047 Uiso 1 1 calc R U . . .
H20N H 0.1930 0.4503 0.4270 0.047 Uiso 1 1 calc R U . . .
H20O H 0.3074 0.4385 0.4470 0.047 Uiso 1 1 calc R U . . .
C207 C 0.1942(7) 0.4347(3) 0.5690(3) 0.0251(16) Uani 1 1 d . U . . .
H207 H 0.2026 0.4313 0.5392 0.030 Uiso 1 1 calc R U . . .
C208 C 0.2209(8) 0.4834(3) 0.5801(3) 0.033(2) Uani 1 1 d . U . . .
H20P H 0.2062 0.4901 0.6079 0.050 Uiso 1 1 calc R U . . .
H20Q H 0.1814 0.5040 0.5595 0.050 Uiso 1 1 calc R U . . .
H20R H 0.2928 0.4882 0.5803 0.050 Uiso 1 1 calc R U . . .
C209 C 0.0819(6) 0.4268(4) 0.5685(3) 0.0293(19) Uani 1 1 d . U . . .
H20S H 0.0662 0.3939 0.5641 0.044 Uiso 1 1 calc R U . . .
H20T H 0.0422 0.4448 0.5458 0.044 Uiso 1 1 calc R U . . .
H20U H 0.0655 0.4367 0.5953 0.044 Uiso 1 1 calc R U . . .
C210 C 0.2627(7) 0.3992(4) 0.6366(3) 0.0312(17) Uani 1 1 d . U . . .
H210 H 0.1982 0.4119 0.6429 0.037 Uiso 0.34(2) 1 calc R U P D 1
H211 H 0.2203 0.4256 0.6432 0.037 Uiso 0.66(2) 1 calc R U P D 2
C211 C 0.282(3) 0.3518(13) 0.6550(11) 0.045(3) Uani 0.34(2) 1 d . U P D 1
H21D H 0.2277 0.3309 0.6424 0.068 Uiso 0.34(2) 1 calc R U P D 1
H21E H 0.2845 0.3532 0.6853 0.068 Uiso 0.34(2) 1 calc R U P D 1
H21F H 0.3464 0.3402 0.6494 0.068 Uiso 0.34(2) 1 calc R U P D 1
C212 C 0.362(3) 0.4330(14) 0.6589(11) 0.041(6) Uani 0.34(2) 1 d . U P D 1
H21G H 0.4217 0.4137 0.6669 0.061 Uiso 0.34(2) 1 calc R U P D 1
H21H H 0.3456 0.4482 0.6839 0.061 Uiso 0.34(2) 1 calc R U P D 1
H21I H 0.3744 0.4565 0.6388 0.061 Uiso 0.34(2) 1 calc R U P D 1
C21A C 0.3680(13) 0.4060(8) 0.6617(5) 0.047(4) Uani 0.66(2) 1 d . U P D 2
H21J H 0.4061 0.3771 0.6619 0.071 Uiso 0.66(2) 1 calc R U P D 2
H21K H 0.3638 0.4146 0.6905 0.071 Uiso 0.66(2) 1 calc R U P D 2
H21L H 0.4021 0.4305 0.6489 0.071 Uiso 0.66(2) 1 calc R U P D 2
C21B C 0.2186(17) 0.3543(7) 0.6515(5) 0.045(3) Uani 0.66(2) 1 d . U P D 2
H21M H 0.1520 0.3486 0.6345 0.068 Uiso 0.66(2) 1 calc R U P D 2
H21N H 0.2125 0.3575 0.6809 0.068 Uiso 0.66(2) 1 calc R U P D 2
H21O H 0.2633 0.3284 0.6485 0.068 Uiso 0.66(2) 1 calc R U P D 2
C213 C 0.6765(7) 0.4049(3) 0.6596(3) 0.0233(14) Uani 1 1 d . U . . .
H213 H 0.6188 0.4181 0.6393 0.028 Uiso 1 1 calc R U . . .
C214 C 0.7339(8) 0.4465(3) 0.6815(3) 0.0308(19) Uani 1 1 d . U . . .
H21P H 0.7933 0.4357 0.7010 0.046 Uiso 1 1 calc R U . . .
H21Q H 0.6899 0.4637 0.6969 0.046 Uiso 1 1 calc R U . . .
H21R H 0.7551 0.4667 0.6605 0.046 Uiso 1 1 calc R U . . .
C215 C 0.6289(7) 0.3778(4) 0.6918(3) 0.033(2) Uani 1 1 d . U . . .
H21S H 0.5867 0.3529 0.6776 0.049 Uiso 1 1 calc R U . . .
H21T H 0.5875 0.3987 0.7052 0.049 Uiso 1 1 calc R U . . .
H21U H 0.6822 0.3646 0.7130 0.049 Uiso 1 1 calc R U . . .
C216 C 0.8163(7) 0.3504(3) 0.6594(3) 0.0260(16) Uani 1 1 d . U . . .
H216 H 0.8239 0.3607 0.6891 0.031 Uiso 1 1 calc R U . . .
C217 C 0.9166(7) 0.3593(4) 0.6450(4) 0.035(2) Uani 1 1 d . U . . .
H21V H 0.9089 0.3530 0.6149 0.053 Uiso 1 1 calc R U . . .
H21W H 0.9685 0.3389 0.6603 0.053 Uiso 1 1 calc R U . . .
H21X H 0.9366 0.3916 0.6505 0.053 Uiso 1 1 calc R U . . .
C218 C 0.7919(7) 0.2983(3) 0.6581(3) 0.0299(19) Uani 1 1 d . U . . .
H21Y H 0.7258 0.2935 0.6658 0.045 Uiso 1 1 calc R U . . .
H21Z H 0.8434 0.2819 0.6778 0.045 Uiso 1 1 calc R U . . .
H218 H 0.7908 0.2865 0.6297 0.045 Uiso 1 1 calc R U . . .
C219 C 0.7367(7) 0.3050(3) 0.5336(3) 0.0271(15) Uani 1 1 d . U . . .
H219 H 0.7198 0.3014 0.5621 0.033 Uiso 1 1 calc R U . . .
C220 C 0.8447(8) 0.2870(4) 0.5373(4) 0.044(2) Uani 1 1 d . U . . .
H22A H 0.8635 0.2866 0.5096 0.065 Uiso 1 1 calc R U . . .
H22B H 0.8488 0.2556 0.5488 0.065 Uiso 1 1 calc R U . . .
H22C H 0.8907 0.3072 0.5560 0.065 Uiso 1 1 calc R U . . .
C221 C 0.6611(8) 0.2737(3) 0.5047(3) 0.037(2) Uani 1 1 d . U . . .
H22D H 0.5922 0.2823 0.5072 0.056 Uiso 1 1 calc R U . . .
H22E H 0.6733 0.2414 0.5129 0.056 Uiso 1 1 calc R U . . .
H22F H 0.6698 0.2778 0.4756 0.056 Uiso 1 1 calc R U . . .
C222 C 0.7401(6) 0.3676(3) 0.4826(3) 0.0236(16) Uani 1 1 d . U . . .
H222 H 0.7235 0.3408 0.4631 0.028 Uiso 1 1 calc R U . . .
C223 C 0.8505(7) 0.3830(4) 0.4824(3) 0.039(2) Uani 1 1 d . U . . .
H22G H 0.8648 0.4115 0.4987 0.058 Uiso 1 1 calc R U . . .
H22H H 0.8592 0.3885 0.4535 0.058 Uiso 1 1 calc R U . . .
H22I H 0.8969 0.3586 0.4949 0.058 Uiso 1 1 calc R U . . .
C224 C 0.6722(7) 0.4087(3) 0.4657(3) 0.0305(19) Uani 1 1 d . U . . .
H22J H 0.6014 0.4001 0.4641 0.046 Uiso 1 1 calc R U . . .
H22K H 0.6838 0.4170 0.4377 0.046 Uiso 1 1 calc R U . . .
H22L H 0.6881 0.4352 0.4845 0.046 Uiso 1 1 calc R U . . .
C225 C 0.3163(7) 0.2507(3) 0.5818(3) 0.0271(17) Uani 1 1 d . U . . .
H22M H 0.3566 0.2567 0.6099 0.033 Uiso 1 1 calc R U . . .
H22N H 0.3600 0.2360 0.5642 0.033 Uiso 1 1 calc R U . . .
C226 C 0.2266(8) 0.2205(3) 0.5846(3) 0.0355(19) Uani 1 1 d . U . . .
H22O H 0.2052 0.2244 0.6119 0.043 Uiso 1 1 calc R U . . .
H22P H 0.2423 0.1876 0.5808 0.043 Uiso 1 1 calc R U . . .
C227 C 0.1461(8) 0.2375(4) 0.5492(4) 0.044(2) Uani 1 1 d . U . . .
H22Q H 0.1548 0.2240 0.5221 0.052 Uiso 1 1 calc R U . . .
H22R H 0.0779 0.2300 0.5543 0.052 Uiso 1 1 calc R U . . .
C228 C 0.1637(7) 0.2886(3) 0.5502(3) 0.0331(18) Uani 1 1 d . U . . .
H22S H 0.1402 0.3024 0.5222 0.040 Uiso 1 1 calc R U . . .
H22T H 0.1282 0.3037 0.5706 0.040 Uiso 1 1 calc R U . . .
C229 C 0.6722(7) 0.5010(3) 0.5513(3) 0.0267(16) Uani 1 1 d . U . . .
H22U H 0.6342 0.5146 0.5716 0.032 Uiso 1 1 calc R U . . .
H22V H 0.6256 0.4963 0.5243 0.032 Uiso 1 1 calc R U . . .
C230 C 0.7583(8) 0.5318(4) 0.5456(4) 0.043(2) Uani 1 1 d . U . . .
H23D H 0.7729 0.5289 0.5169 0.052 Uiso 1 1 calc R U . . .
H23E H 0.7433 0.5645 0.5509 0.052 Uiso 1 1 calc R U . . .
C231 C 0.8418(9) 0.5150(4) 0.5764(4) 0.051(3) Uani 1 1 d . U . . .
H23F H 0.8412 0.5295 0.6040 0.061 Uiso 1 1 calc R U . . .
H23G H 0.9066 0.5223 0.5678 0.061 Uiso 1 1 calc R U . . .
C232 C 0.8282(7) 0.4630(4) 0.5791(3) 0.0316(18) Uani 1 1 d . U . . .
H23H H 0.8641 0.4466 0.5595 0.038 Uiso 1 1 calc R U . . .
H23I H 0.8529 0.4516 0.6078 0.038 Uiso 1 1 calc R U . . .
C301 C -0.0877(6) 0.3894(3) 0.9752(3) 0.0298(17) Uani 1 1 d D U . . .
H301 H -0.0890 0.4182 0.9921 0.036 Uiso 1 1 calc R U . . .
C302 C -0.1871(7) 0.3705(4) 0.9682(4) 0.055(3) Uani 1 1 d D U . . .
H30C H -0.2330 0.3913 0.9501 0.083 Uiso 1 1 calc R U . . .
H30D H -0.2096 0.3668 0.9950 0.083 Uiso 1 1 calc R U . . .
H30E H -0.1867 0.3403 0.9546 0.083 Uiso 1 1 calc R U . . .
C303 C -0.0119(10) 0.3567(4) 1.0006(4) 0.050(3) Uani 1 1 d . U . . .
H30F H -0.0008 0.3302 0.9832 0.075 Uiso 1 1 calc R U . . .
H30G H -0.0381 0.3458 1.0251 0.075 Uiso 1 1 calc R U . . .
H30H H 0.0519 0.3729 1.0098 0.075 Uiso 1 1 calc R U . . .
C304 C -0.0520(7) 0.4524(3) 0.9285(3) 0.0272(15) Uani 1 1 d . U . . .
H304 H -0.0296 0.4559 0.9010 0.033 Uiso 1 1 calc R U . . .
C305 C 0.0235(8) 0.4790(3) 0.9601(3) 0.039(2) Uani 1 1 d . U . . .
H30I H 0.0054 0.4765 0.9878 0.058 Uiso 1 1 calc R U . . .
H30J H 0.0230 0.5116 0.9518 0.058 Uiso 1 1 calc R U . . .
H30K H 0.0910 0.4662 0.9609 0.058 Uiso 1 1 calc R U . . .
C306 C -0.1586(8) 0.4745(4) 0.9228(4) 0.043(2) Uani 1 1 d . U . . .
H30L H -0.2016 0.4613 0.8980 0.064 Uiso 1 1 calc R U . . .
H30M H -0.1533 0.5080 0.9192 0.064 Uiso 1 1 calc R U . . .
H30N H -0.1883 0.4681 0.9475 0.064 Uiso 1 1 calc R U . . .
C307 C 0.3460(7) 0.4106(3) 0.9910(3) 0.0239(15) Uani 1 1 d . U . . .
H307 H 0.3021 0.4268 0.9673 0.029 Uiso 1 1 calc R U . . .
C308 C 0.4203(8) 0.4472(3) 1.0122(3) 0.033(2) Uani 1 1 d . U . . .
H30O H 0.4637 0.4336 1.0366 0.050 Uiso 1 1 calc R U . . .
H30P H 0.3829 0.4732 1.0210 0.050 Uiso 1 1 calc R U . . .
H30Q H 0.4617 0.4581 0.9923 0.050 Uiso 1 1 calc R U . . .
C309 C 0.2755(8) 0.3950(4) 1.0201(3) 0.034(2) Uani 1 1 d . U . . .
H30R H 0.2271 0.3725 1.0056 0.051 Uiso 1 1 calc R U . . .
H30S H 0.2392 0.4218 1.0283 0.051 Uiso 1 1 calc R U . . .
H30T H 0.3150 0.3807 1.0452 0.051 Uiso 1 1 calc R U . . .
C310 C 0.4598(6) 0.3441(3) 1.0029(3) 0.0225(15) Uani 1 1 d . U . . .
H310 H 0.4566 0.3570 1.0311 0.027 Uiso 1 1 calc R U . . .
C311 C 0.5704(6) 0.3461(3) 0.9973(3) 0.0254(17) Uani 1 1 d . U . . .
H31C H 0.5757 0.3346 0.9694 0.038 Uiso 1 1 calc R U . . .
H31D H 0.6117 0.3270 1.0186 0.038 Uiso 1 1 calc R U . . .
H31E H 0.5942 0.3782 1.0001 0.038 Uiso 1 1 calc R U . . .
C312 C 0.4238(7) 0.2945(3) 1.0021(3) 0.0298(19) Uani 1 1 d . U . . .
H31F H 0.3552 0.2936 1.0080 0.045 Uiso 1 1 calc R U . . .
H31G H 0.4687 0.2765 1.0233 0.045 Uiso 1 1 calc R U . . .
H31H H 0.4241 0.2811 0.9744 0.045 Uiso 1 1 calc R U . . .
C313 C -0.1598(6) 0.3995(3) 0.8044(3) 0.0243(16) Uani 1 1 d . U . . .
H313 H -0.1707 0.3892 0.7746 0.029 Uiso 1 1 calc R U . . .
C314 C -0.2559(7) 0.3889(4) 0.8220(3) 0.036(2) Uani 1 1 d . U . . .
H31I H -0.2713 0.3558 0.8189 0.054 Uiso 1 1 calc R U . . .
H31J H -0.3123 0.4068 0.8067 0.054 Uiso 1 1 calc R U . . .
H31K H -0.2452 0.3972 0.8517 0.054 Uiso 1 1 calc R U . . .
C315 C -0.1404(7) 0.4512(3) 0.8056(3) 0.0298(19) Uani 1 1 d . U . . .
H31L H -0.1466 0.4633 0.8332 0.045 Uiso 1 1 calc R U . . .
H31M H -0.1897 0.4664 0.7840 0.045 Uiso 1 1 calc R U . . .
H31N H -0.0723 0.4572 0.8005 0.045 Uiso 1 1 calc R U . . .
C316 C -0.0102(7) 0.3507(3) 0.8007(3) 0.0266(15) Uani 1 1 d . U . . .
H316 H 0.0501 0.3380 0.8198 0.032 Uiso 1 1 calc R U . . .
C317 C 0.0305(8) 0.3821(4) 0.7698(3) 0.034(2) Uani 1 1 d . U . . .
H31O H -0.0256 0.3936 0.7489 0.051 Uiso 1 1 calc R U . . .
H31P H 0.0768 0.3645 0.7558 0.051 Uiso 1 1 calc R U . . .
H31Q H 0.0664 0.4082 0.7849 0.051 Uiso 1 1 calc R U . . .
C318 C -0.0639(9) 0.3089(3) 0.7771(3) 0.040(2) Uani 1 1 d . U . . .
H31R H -0.0741 0.2850 0.7973 0.060 Uiso 1 1 calc R U . . .
H31S H -0.0225 0.2965 0.7579 0.060 Uiso 1 1 calc R U . . .
H31T H -0.1292 0.3187 0.7612 0.060 Uiso 1 1 calc R U . . .
C319 C 0.4532(6) 0.3028(3) 0.8811(3) 0.0222(14) Uani 1 1 d . U . . .
H319 H 0.4493 0.3047 0.9114 0.027 Uiso 1 1 calc R U . . .
C320 C 0.5653(6) 0.3067(3) 0.8795(3) 0.031(2) Uani 1 1 d . U . . .
H32C H 0.5752 0.3026 0.8506 0.047 Uiso 1 1 calc R U . . .
H32D H 0.6025 0.2827 0.8973 0.047 Uiso 1 1 calc R U . . .
H32E H 0.5900 0.3372 0.8896 0.047 Uiso 1 1 calc R U . . .
C321 C 0.4112(7) 0.2548(3) 0.8670(3) 0.0295(18) Uani 1 1 d . U . . .
H32F H 0.3405 0.2529 0.8702 0.044 Uiso 1 1 calc R U . . .
H32G H 0.4502 0.2310 0.8843 0.044 Uiso 1 1 calc R U . . .
H32H H 0.4160 0.2499 0.8376 0.044 Uiso 1 1 calc R U . . .
C322 C 0.3814(8) 0.3449(4) 0.8158(3) 0.0320(18) Uani 1 1 d . U . . .
H322 H 0.4340 0.3225 0.8106 0.038 Uiso 0.30(3) 1 calc R U P E 1
H323 H 0.4423 0.3318 0.8066 0.038 Uiso 0.70(3) 1 calc R U P E 2
C323 C 0.2852(11) 0.3212(5) 0.7920(4) 0.065(4) Uani 1 1 d . U . . .
H32I H 0.2877 0.2881 0.7985 0.098 Uiso 1 1 calc R U . . .
H32J H 0.2809 0.3255 0.7619 0.098 Uiso 1 1 calc R U . . .
H32K H 0.2259 0.3349 0.8006 0.098 Uiso 1 1 calc R U . . .
C324 C 0.429(4) 0.3910(16) 0.8051(13) 0.051(4) Uani 0.30(3) 1 d . U P E 1
H32L H 0.3993 0.4166 0.8187 0.076 Uiso 0.30(3) 1 calc R U P E 1
H32M H 0.4147 0.3956 0.7747 0.076 Uiso 0.30(3) 1 calc R U P E 1
H32N H 0.5015 0.3901 0.8151 0.076 Uiso 0.30(3) 1 calc R U P E 1
C32A C 0.3640(19) 0.3937(7) 0.8006(6) 0.051(4) Uani 0.70(3) 1 d . U P E 2
H32O H 0.3025 0.4057 0.8086 0.076 Uiso 0.70(3) 1 calc R U P E 2
H32P H 0.3569 0.3944 0.7700 0.076 Uiso 0.70(3) 1 calc R U P E 2
H32Q H 0.4214 0.4130 0.8131 0.076 Uiso 0.70(3) 1 calc R U P E 2
C325 C -0.0175(7) 0.2539(3) 0.9233(3) 0.0317(18) Uani 1 1 d . U . . .
H32R H 0.0107 0.2622 0.9526 0.038 Uiso 1 1 calc R U . . .
H32S H 0.0362 0.2396 0.9105 0.038 Uiso 1 1 calc R U . . .
C326 C -0.1047(8) 0.2218(4) 0.9212(4) 0.047(2) Uani 1 1 d . U . . .
H321 H -0.0997 0.1970 0.9008 0.056 Uiso 0.42(2) 1 calc R U P F 1
H324 H -0.1025 0.2073 0.9489 0.056 Uiso 0.42(2) 1 calc R U P F 1
H325 H -0.1365 0.2256 0.9461 0.056 Uiso 0.58(2) 1 calc R U P F 2
H326 H -0.0827 0.1893 0.9198 0.056 Uiso 0.58(2) 1 calc R U P F 2
C327 C -0.1954(19) 0.2447(9) 0.9095(9) 0.038(3) Uani 0.42(2) 1 d . U P F 1
H32V H -0.2196 0.2575 0.9341 0.046 Uiso 0.42(2) 1 calc R U P F 1
H32W H -0.2476 0.2241 0.8939 0.046 Uiso 0.42(2) 1 calc R U P F 1
C32B C -0.1775(13) 0.2346(6) 0.8821(6) 0.038(3) Uani 0.58(2) 1 d . U P F 2
H32X H -0.1596 0.2193 0.8572 0.045 Uiso 0.58(2) 1 calc R U P F 2
H32Y H -0.2473 0.2262 0.8843 0.045 Uiso 0.58(2) 1 calc R U P F 2
C328 C -0.1655(7) 0.2855(3) 0.8799(3) 0.0334(18) Uani 1 1 d . U . . .
H327 H -0.1711 0.2750 0.8506 0.040 Uiso 0.42(2) 1 calc R U P F 1
H328 H -0.2081 0.3132 0.8807 0.040 Uiso 0.42(2) 1 calc R U P F 1
H32T H -0.1791 0.2962 0.8505 0.040 Uiso 0.58(2) 1 calc R U P F 2
H32U H -0.2122 0.3014 0.8954 0.040 Uiso 0.58(2) 1 calc R U P F 2
C329 C 0.3777(7) 0.4901(3) 0.8859(3) 0.0313(18) Uani 1 1 d . U . . .
H331 H 0.3154 0.4990 0.8958 0.038 Uiso 1 1 calc R U . . .
H332 H 0.3664 0.4930 0.8550 0.038 Uiso 1 1 calc R U . . .
C330 C 0.4664(7) 0.5195(3) 0.9064(3) 0.0326(18) Uani 1 1 d . U . . .
H33A H 0.4699 0.5484 0.8905 0.039 Uiso 1 1 calc R U . . .
H33B H 0.4608 0.5273 0.9355 0.039 Uiso 1 1 calc R U . . .
C331 C 0.5566(8) 0.4902(3) 0.9055(4) 0.040(2) Uani 1 1 d . U . . .
H33C H 0.6093 0.4964 0.9303 0.048 Uiso 1 1 calc R U . . .
H33D H 0.5846 0.4964 0.8800 0.048 Uiso 1 1 calc R U . . .
C332 C 0.5205(7) 0.4412(3) 0.9059(3) 0.0299(18) Uani 1 1 d . U . . .
H33E H 0.5427 0.4232 0.8833 0.036 Uiso 1 1 calc R U . . .
H33F H 0.5473 0.4264 0.9330 0.036 Uiso 1 1 calc R U . . .
C401 C 0.5282(8) 0.4449(4) 0.2641(4) 0.0374(19) Uani 1 1 d . U . . .
H401 H 0.5228 0.4450 0.2330 0.045 Uiso 1 1 calc R U . . .
C402 C 0.4210(8) 0.4450(4) 0.2722(4) 0.052(3) Uani 1 1 d . U . . .
H40A H 0.3842 0.4186 0.2580 0.078 Uiso 1 1 calc R U . . .
H40B H 0.3874 0.4737 0.2615 0.078 Uiso 1 1 calc R U . . .
H40C H 0.4220 0.4427 0.3023 0.078 Uiso 1 1 calc R U . . .
C403 C 0.5839(11) 0.4897(4) 0.2801(5) 0.065(3) Uani 1 1 d . U . . .
H40D H 0.5840 0.4931 0.3101 0.097 Uiso 1 1 calc R U . . .
H40E H 0.5496 0.5162 0.2651 0.097 Uiso 1 1 calc R U . . .
H40F H 0.6534 0.4883 0.2754 0.097 Uiso 1 1 calc R U . . .
C404 C 0.5997(9) 0.3956(4) 0.3249(3) 0.042(2) Uani 1 1 d . U . . .
H404 H 0.5815 0.4246 0.3384 0.051 Uiso 1 1 calc R U . . .
C405 C 0.7094(11) 0.3835(6) 0.3432(4) 0.078(4) Uani 1 1 d . U . . .
H40G H 0.7277 0.3546 0.3307 0.116 Uiso 1 1 calc R U . . .
H40H H 0.7170 0.3796 0.3735 0.116 Uiso 1 1 calc R U . . .
H40I H 0.7535 0.4084 0.3370 0.116 Uiso 1 1 calc R U . . .
C406 C 0.5336(12) 0.3566(5) 0.3360(4) 0.067(4) Uani 1 1 d . U . . .
H40M H 0.4628 0.3638 0.3251 0.101 Uiso 1 1 calc R U . . .
H40N H 0.5438 0.3532 0.3664 0.101 Uiso 1 1 calc R U . . .
H40O H 0.5517 0.3276 0.3235 0.101 Uiso 1 1 calc R U . . .
C407 C 1.1149(6) 0.3444(3) 0.3071(3) 0.0243(15) Uani 1 1 d . U . . .
H407 H 1.1029 0.3259 0.2807 0.029 Uiso 1 1 calc R U . . .
C408 C 1.0775(7) 0.3148(3) 0.3393(3) 0.0280(18) Uani 1 1 d . U . . .
H40P H 1.0905 0.3305 0.3664 0.042 Uiso 1 1 calc R U . . .
H40Q H 1.1127 0.2851 0.3416 0.042 Uiso 1 1 calc R U . . .
H40R H 1.0050 0.3097 0.3307 0.042 Uiso 1 1 calc R U . . .
C409 C 1.2292(7) 0.3525(4) 0.3175(3) 0.037(2) Uani 1 1 d . U . . .
H40S H 1.2489 0.3738 0.2970 0.055 Uiso 1 1 calc R U . . .
H40T H 1.2643 0.3230 0.3166 0.055 Uiso 1 1 calc R U . . .
H40U H 1.2472 0.3659 0.3456 0.055 Uiso 1 1 calc R U . . .
C410 C 1.0684(8) 0.4202(3) 0.3312(3) 0.0311(17) Uani 1 1 d . U . . .
H410 H 1.1113 0.4052 0.3559 0.037 Uiso 1 1 calc R U . . .
C411 C 1.1227(10) 0.4644(4) 0.3216(4) 0.051(3) Uani 1 1 d . U . . .
H41A H 1.1910 0.4566 0.3177 0.076 Uiso 1 1 calc R U . . .
H41B H 1.1263 0.4861 0.3450 0.076 Uiso 1 1 calc R U . . .
H41C H 1.0856 0.4786 0.2961 0.076 Uiso 1 1 calc R U . . .
C412 C 0.9687(9) 0.4311(4) 0.3433(3) 0.047(3) Uani 1 1 d . U . . .
H41D H 0.9217 0.4422 0.3187 0.071 Uiso 1 1 calc R U . . .
H41E H 0.9779 0.4550 0.3650 0.071 Uiso 1 1 calc R U . . .
H41F H 0.9415 0.4031 0.3541 0.071 Uiso 1 1 calc R U . . .
C413 C 0.4891(6) 0.4081(3) 0.1416(3) 0.0283(17) Uani 1 1 d . U . . .
H413 H 0.4839 0.3972 0.1121 0.034 Uiso 1 1 calc R U . . .
C414 C 0.3863(7) 0.4004(4) 0.1546(4) 0.045(3) Uani 1 1 d . U . . .
H41G H 0.3700 0.3674 0.1532 0.067 Uiso 1 1 calc R U . . .
H41H H 0.3342 0.4175 0.1356 0.067 Uiso 1 1 calc R U . . .
H41I H 0.3892 0.4115 0.1833 0.067 Uiso 1 1 calc R U . . .
C415 C 0.5157(9) 0.4601(4) 0.1429(4) 0.043(2) Uani 1 1 d . U . . .
H41J H 0.5170 0.4720 0.1711 0.065 Uiso 1 1 calc R U . . .
H41K H 0.4650 0.4769 0.1230 0.065 Uiso 1 1 calc R U . . .
H41L H 0.5821 0.4643 0.1352 0.065 Uiso 1 1 calc R U . . .
C416 C 0.6244(7) 0.3515(3) 0.1438(3) 0.0261(15) Uani 1 1 d . U . . .
H416 H 0.6814 0.3379 0.1642 0.031 Uiso 1 1 calc R U . . .
C417 C 0.5664(9) 0.3112(4) 0.1231(3) 0.039(2) Uani 1 1 d . U . . .
H41M H 0.5372 0.2938 0.1439 0.058 Uiso 1 1 calc R U . . .
H41N H 0.6116 0.2910 0.1109 0.058 Uiso 1 1 calc R U . . .
H41O H 0.5124 0.3223 0.1010 0.058 Uiso 1 1 calc R U . . .
C418 C 0.6739(7) 0.3794(4) 0.1121(3) 0.037(2) Uani 1 1 d . U . . .
H41P H 0.6213 0.3922 0.0903 0.055 Uiso 1 1 calc R U . . .
H41Q H 0.7175 0.3590 0.0993 0.055 Uiso 1 1 calc R U . . .
H41R H 0.7141 0.4047 0.1267 0.055 Uiso 1 1 calc R U . . .
C419 C 1.0990(6) 0.3087(3) 0.1861(3) 0.0271(16) Uani 1 1 d . U . . .
H419 H 1.0886 0.3019 0.1555 0.032 Uiso 1 1 calc R U . . .
C420 C 1.0956(9) 0.2636(4) 0.2082(3) 0.039(2) Uani 1 1 d . U . . .
H42A H 1.1066 0.2689 0.2385 0.058 Uiso 1 1 calc R U . . .
H42B H 1.1484 0.2432 0.2016 0.058 Uiso 1 1 calc R U . . .
H42C H 1.0297 0.2492 0.1991 0.058 Uiso 1 1 calc R U . . .
C421 C 1.2046(6) 0.3306(4) 0.1984(3) 0.038(2) Uani 1 1 d . U . . .
H42D H 1.2083 0.3585 0.1818 0.058 Uiso 1 1 calc R U . . .
H42E H 1.2556 0.3084 0.1931 0.058 Uiso 1 1 calc R U . . .
H42F H 1.2167 0.3386 0.2282 0.058 Uiso 1 1 calc R U . . .
C422 C 0.9389(7) 0.3462(3) 0.1544(3) 0.0325(17) Uani 1 1 d . U . . .
H422 H 0.8856 0.3659 0.1632 0.039 Uiso 1 1 calc R U . . .
C423 C 0.8858(9) 0.2996(4) 0.1395(4) 0.051(3) Uani 1 1 d . U . . .
H42G H 0.9327 0.2797 0.1280 0.076 Uiso 1 1 calc R U . . .
H42H H 0.8266 0.3058 0.1179 0.076 Uiso 1 1 calc R U . . .
H42I H 0.8647 0.2841 0.1633 0.076 Uiso 1 1 calc R U . . .
C424 C 0.9764(10) 0.3733(5) 0.1197(3) 0.055(3) Uani 1 1 d . U . . .
H42J H 0.9838 0.4060 0.1276 0.083 Uiso 1 1 calc R U . . .
H42K H 0.9276 0.3703 0.0935 0.083 Uiso 1 1 calc R U . . .
H42L H 1.0416 0.3610 0.1158 0.083 Uiso 1 1 calc R U . . .
C425 C 0.6237(7) 0.2572(3) 0.2545(3) 0.0312(18) Uani 1 1 d . U . . .
H42M H 0.6491 0.2591 0.2850 0.037 Uiso 1 1 calc R U . . .
H42N H 0.6795 0.2475 0.2405 0.037 Uiso 1 1 calc R U . . .
C426 C 0.5363(7) 0.2237(4) 0.2450(4) 0.0376(19) Uani 1 1 d . U . . .
H421 H 0.5541 0.1981 0.2275 0.045 Uiso 0.19(2) 1 calc R U P G 1
H423 H 0.5225 0.2104 0.2714 0.045 Uiso 0.19(2) 1 calc R U P G 1
H424 H 0.5431 0.1984 0.2658 0.045 Uiso 0.81(2) 1 calc R U P G 2
H425 H 0.5309 0.2104 0.2166 0.045 Uiso 0.81(2) 1 calc R U P G 2
C427 C 0.452(4) 0.2457(19) 0.224(2) 0.033(4) Uani 0.19(2) 1 d . U P G 1
H42Q H 0.3929 0.2371 0.2366 0.040 Uiso 0.19(2) 1 calc R U P G 1
H42R H 0.4390 0.2369 0.1944 0.040 Uiso 0.19(2) 1 calc R U P G 1
C42A C 0.4463(8) 0.2543(4) 0.2479(5) 0.031(2) Uani 0.81(2) 1 d . U P G 2
H42S H 0.3833 0.2410 0.2319 0.038 Uiso 0.81(2) 1 calc R U P G 2
H42T H 0.4387 0.2587 0.2774 0.038 Uiso 0.81(2) 1 calc R U P G 2
C428 C 0.4720(6) 0.2988(4) 0.2291(3) 0.0314(18) Uani 1 1 d . U . . .
H426 H 0.4441 0.3155 0.2029 0.038 Uiso 0.19(2) 1 calc R U P G 1
H427 H 0.4425 0.3118 0.2523 0.038 Uiso 0.19(2) 1 calc R U P G 1
H428 H 0.4468 0.2990 0.1985 0.038 Uiso 0.81(2) 1 calc R U P G 2
H429 H 0.4421 0.3253 0.2417 0.038 Uiso 0.81(2) 1 calc R U P G 2
C429 C 0.9851(7) 0.4964(3) 0.2030(3) 0.0259(16) Uani 1 1 d . U . . .
H42W H 0.9672 0.5113 0.2281 0.031 Uiso 1 1 calc R U . . .
H42X H 0.9242 0.4948 0.1809 0.031 Uiso 1 1 calc R U . . .
C430 C 1.0687(7) 0.5232(3) 0.1877(3) 0.0318(18) Uani 1 1 d . U . . .
H43A H 1.0659 0.5188 0.1573 0.038 Uiso 1 1 calc R U . . .
H43B H 1.0649 0.5567 0.1937 0.038 Uiso 1 1 calc R U . . .
C431 C 1.1631(7) 0.5017(4) 0.2130(4) 0.041(2) Uani 1 1 d . U . . .
H43C H 1.1766 0.5138 0.2420 0.049 Uiso 1 1 calc R U . . .
H43D H 1.2225 0.5076 0.1999 0.049 Uiso 1 1 calc R U . . .
C432 C 1.1376(7) 0.4503(3) 0.2123(3) 0.0325(18) Uani 1 1 d . U . . .
H43E H 1.1519 0.4353 0.1866 0.039 Uiso 1 1 calc R U . . .
H43F H 1.1759 0.4342 0.2371 0.039 Uiso 1 1 calc R U . . .
C501 C 0.2257(9) 0.0541(4) 0.0999(3) 0.0389(18) Uani 1 1 d . U . . .
H501 H 0.2283 0.0517 0.0694 0.047 Uiso 1 1 calc R U . . .
C502 C 0.1164(11) 0.0439(5) 0.1039(5) 0.075(4) Uani 1 1 d . U . . .
H50A H 0.1112 0.0427 0.1335 0.113 Uiso 1 1 calc R U . . .
H50B H 0.0958 0.0141 0.0907 0.113 Uiso 1 1 calc R U . . .
H50C H 0.0723 0.0683 0.0900 0.113 Uiso 1 1 calc R U . . .
C503 C 0.2999(12) 0.0176(4) 0.1221(4) 0.067(3) Uani 1 1 d . U . . .
H50G H 0.3670 0.0233 0.1158 0.100 Uiso 1 1 calc R U . . .
H50H H 0.2771 -0.0133 0.1122 0.100 Uiso 1 1 calc R U . . .
H50I H 0.3026 0.0196 0.1524 0.100 Uiso 1 1 calc R U . . .
C504 C 0.2562(8) 0.1121(4) 0.1566(3) 0.0336(18) Uani 1 1 d . U . . .
H502 H 0.2577 0.0835 0.1739 0.040 Uiso 0.46(4) 1 calc R U P H 1
H503 H 0.2502 0.0815 0.1702 0.040 Uiso 0.54(4) 1 calc R U P H 2
C505 C 0.187(3) 0.1457(11) 0.1676(10) 0.041(4) Uani 0.46(4) 1 d . U P H 1
H50D H 0.1960 0.1482 0.1981 0.062 Uiso 0.46(4) 1 calc R U P H 1
H50E H 0.1996 0.1758 0.1557 0.062 Uiso 0.46(4) 1 calc R U P H 1
H50F H 0.1177 0.1360 0.1563 0.062 Uiso 0.46(4) 1 calc R U P H 1
C506 C 0.334(3) 0.1458(11) 0.1759(9) 0.038(4) Uani 0.46(4) 1 d . U P H 1
H50J H 0.4009 0.1338 0.1743 0.056 Uiso 0.46(4) 1 calc R U P H 1
H50K H 0.3235 0.1753 0.1608 0.056 Uiso 0.46(4) 1 calc R U P H 1
H50L H 0.3288 0.1507 0.2052 0.056 Uiso 0.46(4) 1 calc R U P H 1
C50A C 0.149(2) 0.1370(11) 0.1557(10) 0.053(5) Uani 0.54(4) 1 d . U P H 2
H50M H 0.1415 0.1452 0.1843 0.079 Uiso 0.54(4) 1 calc R U P H 2
H50N H 0.1445 0.1650 0.1385 0.079 Uiso 0.54(4) 1 calc R U P H 2
H50O H 0.0943 0.1157 0.1438 0.079 Uiso 0.54(4) 1 calc R U P H 2
C50B C 0.366(2) 0.1307(12) 0.1770(7) 0.049(5) Uani 0.54(4) 1 d . U P H 2
H50P H 0.3678 0.1385 0.2065 0.073 Uiso 0.54(4) 1 calc R U P H 2
H50Q H 0.4163 0.1066 0.1752 0.073 Uiso 0.54(4) 1 calc R U P H 2
H50R H 0.3820 0.1583 0.1620 0.073 Uiso 0.54(4) 1 calc R U P H 2
C507 C 0.7180(9) 0.0838(4) 0.1662(3) 0.041(2) Uani 1 1 d . U . . .
H507 H 0.7556 0.0995 0.1917 0.049 Uiso 1 1 calc R U . . .
C508 C 0.7764(13) 0.0414(4) 0.1610(5) 0.073(4) Uani 1 1 d . U . . .
H50S H 0.7437 0.0247 0.1360 0.109 Uiso 1 1 calc R U . . .
H50T H 0.7792 0.0216 0.1856 0.109 Uiso 1 1 calc R U . . .
H50U H 0.8449 0.0500 0.1580 0.109 Uiso 1 1 calc R U . . .
C509 C 0.6142(11) 0.0731(5) 0.1757(4) 0.071(4) Uani 1 1 d . U . . .
H50V H 0.5832 0.1017 0.1834 0.107 Uiso 1 1 calc R U . . .
H50W H 0.6208 0.0511 0.1990 0.107 Uiso 1 1 calc R U . . .
H50X H 0.5720 0.0596 0.1509 0.107 Uiso 1 1 calc R U . . .
C510 C 0.7653(7) 0.1602(3) 0.1434(3) 0.0306(16) Uani 1 1 d . U . . .
H510 H 0.7561 0.1787 0.1170 0.037 Uiso 1 1 calc R U . . .
C511 C 0.8821(8) 0.1553(4) 0.1580(3) 0.043(2) Uani 1 1 d . U . . .
H51A H 0.8961 0.1387 0.1847 0.064 Uiso 1 1 calc R U . . .
H51B H 0.9128 0.1860 0.1614 0.064 Uiso 1 1 calc R U . . .
H51C H 0.9103 0.1379 0.1369 0.064 Uiso 1 1 calc R U . . .
C512 C 0.7216(9) 0.1897(4) 0.1745(3) 0.040(2) Uani 1 1 d . U . . .
H51D H 0.6503 0.1958 0.1636 0.060 Uiso 1 1 calc R U . . .
H51E H 0.7582 0.2191 0.1788 0.060 Uiso 1 1 calc R U . . .
H51F H 0.7283 0.1733 0.2012 0.060 Uiso 1 1 calc R U . . .
C513 C 0.1494(6) 0.0979(3) -0.0232(3) 0.0232(15) Uani 1 1 d . U . . .
H513 H 0.1407 0.1091 -0.0528 0.028 Uiso 1 1 calc R U . . .
C514 C 0.1688(7) 0.0463(3) -0.0236(3) 0.0311(19) Uani 1 1 d . U . . .
H51G H 0.2367 0.0407 -0.0292 0.047 Uiso 1 1 calc R U . . .
H51H H 0.1192 0.0318 -0.0456 0.047 Uiso 1 1 calc R U . . .
H51I H 0.1630 0.0331 0.0036 0.047 Uiso 1 1 calc R U . . .
C515 C 0.0509(7) 0.1072(4) -0.0078(3) 0.036(2) Uani 1 1 d . U . . .
H51J H 0.0564 0.0957 0.0209 0.055 Uiso 1 1 calc R U . . .
H51K H -0.0045 0.0914 -0.0260 0.055 Uiso 1 1 calc R U . . .
H51L H 0.0377 0.1405 -0.0083 0.055 Uiso 1 1 calc R U . . .
C516 C 0.2956(7) 0.1488(3) -0.0249(3) 0.0236(14) Uani 1 1 d . U . . .
H516 H 0.3554 0.1612 -0.0053 0.028 Uiso 1 1 calc R U . . .
C517 C 0.2410(9) 0.1908(3) -0.0469(3) 0.036(2) Uani 1 1 d . U . . .
H51M H 0.1807 0.1806 -0.0663 0.054 Uiso 1 1 calc R U . . .
H51N H 0.2859 0.2071 -0.0625 0.054 Uiso 1 1 calc R U . . .
H51O H 0.2214 0.2117 -0.0261 0.054 Uiso 1 1 calc R U . . .
C518 C 0.3372(7) 0.1189(4) -0.0566(3) 0.0299(19) Uani 1 1 d . U . . .
H51P H 0.3755 0.0931 -0.0421 0.045 Uiso 1 1 calc R U . . .
H51Q H 0.3816 0.1377 -0.0707 0.045 Uiso 1 1 calc R U . . .
H51R H 0.2814 0.1069 -0.0774 0.045 Uiso 1 1 calc R U . . .
C519 C 0.6310(8) 0.1441(4) -0.0168(3) 0.0397(18) Uani 1 1 d . U . . .
H519 H 0.5790 0.1221 -0.0101 0.048 Uiso 1 1 calc R U . . .
C520 C 0.6907(12) 0.1179(5) -0.0450(4) 0.063(3) Uani 1 1 d . U . . .
H52A H 0.7395 0.1388 -0.0541 0.094 Uiso 1 1 calc R U . . .
H52B H 0.6446 0.1061 -0.0695 0.094 Uiso 1 1 calc R U . . .
H52C H 0.7265 0.0920 -0.0294 0.094 Uiso 1 1 calc R U . . .
C521 C 0.5751(10) 0.1832(5) -0.0399(4) 0.062(3) Uani 1 1 d . U . . .
H52D H 0.5324 0.1979 -0.0223 0.093 Uiso 1 1 calc R U . . .
H52E H 0.5329 0.1716 -0.0656 0.093 Uiso 1 1 calc R U . . .
H52F H 0.6231 0.2059 -0.0470 0.093 Uiso 1 1 calc R U . . .
C522 C 0.7661(7) 0.1920(3) 0.0201(3) 0.0297(17) Uani 1 1 d . U . . .
H522 H 0.7675 0.1958 -0.0104 0.036 Uiso 1 1 calc R U . . .
C523 C 0.7378(8) 0.2397(3) 0.0367(4) 0.040(2) Uani 1 1 d . U . . .
H52G H 0.6703 0.2487 0.0223 0.060 Uiso 1 1 calc R U . . .
H52H H 0.7867 0.2630 0.0314 0.060 Uiso 1 1 calc R U . . .
H52I H 0.7386 0.2376 0.0668 0.060 Uiso 1 1 calc R U . . .
C524 C 0.8731(7) 0.1798(4) 0.0420(4) 0.042(2) Uani 1 1 d . U . . .
H52J H 0.8741 0.1750 0.0719 0.062 Uiso 1 1 calc R U . . .
H52K H 0.9188 0.2052 0.0383 0.062 Uiso 1 1 calc R U . . .
H52L H 0.8950 0.1515 0.0297 0.062 Uiso 1 1 calc R U . . .
C525 C 0.2960(7) 0.2474(3) 0.0908(3) 0.0285(17) Uani 1 1 d . U . . .
H52M H 0.3555 0.2573 0.0793 0.034 Uiso 1 1 calc R U . . .
H52N H 0.3158 0.2435 0.1215 0.034 Uiso 1 1 calc R U . . .
C526 C 0.2111(8) 0.2818(3) 0.0803(4) 0.038(2) Uani 1 1 d . U . . .
H52O H 0.2125 0.2971 0.0532 0.046 Uiso 1 1 calc R U . . .
H52P H 0.2147 0.3056 0.1024 0.046 Uiso 1 1 calc R U . . .
C527 C 0.1157(8) 0.2515(4) 0.0779(4) 0.042(2) Uani 1 1 d . U . . .
H52Q H 0.1011 0.2451 0.1061 0.051 Uiso 1 1 calc R U . . .
H52R H 0.0563 0.2663 0.0606 0.051 Uiso 1 1 calc R U . . .
C528 C 0.1441(7) 0.2092(3) 0.0582(3) 0.0305(18) Uani 1 1 d . U . . .
H52S H 0.1255 0.2114 0.0274 0.037 Uiso 1 1 calc R U . . .
H52T H 0.1096 0.1821 0.0677 0.037 Uiso 1 1 calc R U . . .
C529 C 0.6574(7) 0.0069(3) 0.0373(3) 0.0302(18) Uani 1 1 d . U . . .
H52U H 0.6009 0.0105 0.0134 0.036 Uiso 1 1 calc R U . . .
H52V H 0.6325 -0.0088 0.0604 0.036 Uiso 1 1 calc R U . . .
C530 C 0.7422(8) -0.0200(4) 0.0245(4) 0.038(2) Uani 1 1 d . U . . .
H53A H 0.7477 -0.0135 -0.0049 0.046 Uiso 1 1 calc R U . . .
H53B H 0.7336 -0.0536 0.0281 0.046 Uiso 1 1 calc R U . . .
C531 C 0.8353(8) -0.0015(4) 0.0553(4) 0.049(2) Uani 1 1 d . U . . .
H53C H 0.8396 -0.0146 0.0837 0.058 Uiso 1 1 calc R U . . .
H53D H 0.8987 -0.0077 0.0451 0.058 Uiso 1 1 calc R U . . .
C532 C 0.8106(8) 0.0504(3) 0.0543(4) 0.037(2) Uani 1 1 d . U . . .
H53E H 0.8444 0.0658 0.0802 0.044 Uiso 1 1 calc R U . . .
H53F H 0.8315 0.0656 0.0300 0.044 Uiso 1 1 calc R U . . .
Cl1 Cl 0.82772(14) 0.07773(7) 0.71071(6) 0.0196(4) Uani 1 1 d . U . . .
Cl2 Cl 0.84647(14) 0.18839(7) 0.74424(6) 0.0200(4) Uani 1 1 d . U . . .
Cl3 Cl 0.13055(14) 0.06550(7) 0.37890(7) 0.0204(4) Uani 1 1 d . U . . .
Cl4 Cl 0.16473(14) 0.17224(7) 0.41991(6) 0.0188(4) Uani 1 1 d . U . . .
Cl5 Cl 0.48097(15) 0.42935(7) 0.54592(7) 0.0196(4) Uani 1 1 d . U . . .
Cl6 Cl 0.51350(15) 0.32058(7) 0.58299(6) 0.0202(4) Uani 1 1 d . U . . .
Cl7 Cl 0.17826(13) 0.31559(7) 0.91431(6) 0.0167(4) Uani 1 1 d . U . . .
Cl8 Cl 0.15997(14) 0.42506(7) 0.88011(6) 0.0182(4) Uani 1 1 d . U . . .
Cl9 Cl 0.82217(13) 0.32420(7) 0.25218(6) 0.0179(4) Uani 1 1 d . U . . .
Cl10 Cl 0.79529(14) 0.43478(7) 0.22160(6) 0.0187(4) Uani 1 1 d . U . . .
Cl11 Cl 0.49202(15) 0.18166(7) 0.08170(6) 0.0196(4) Uani 1 1 d . U . . .
Cl12 Cl 0.46225(15) 0.07028(7) 0.05245(7) 0.0209(4) Uani 1 1 d . U . . .
O1 O 0.6082(4) 0.2094(2) 0.72607(19) 0.0245(11) Uani 1 1 d . U . . .
O2 O 1.0712(4) 0.0571(2) 0.73384(19) 0.0231(11) Uani 1 1 d . U . . .
O3 O -0.0756(4) 0.2021(2) 0.39864(19) 0.0234(11) Uani 1 1 d . U . . .
O4 O 0.3683(4) 0.0373(2) 0.3965(2) 0.0235(11) Uani 1 1 d . U . . .
O5 O 1.0271(4) 0.4504(2) 0.2130(2) 0.0261(12) Uani 1 1 d . U . . .
O6 O 0.7185(4) 0.4570(2) 0.56704(18) 0.0202(11) Uani 1 1 d . U . . .
O7 O -0.0594(4) 0.2946(2) 0.89957(19) 0.0237(11) Uani 1 1 d . U . . .
O8 O 0.4080(4) 0.44374(19) 0.89896(19) 0.0213(11) Uani 1 1 d . U . . .
O9 O 0.5830(4) 0.3014(2) 0.23825(19) 0.0224(11) Uani 1 1 d . U . . .
O11 O 0.2542(4) 0.2048(2) 0.07115(19) 0.0213(11) Uani 1 1 d . U . . .
O12 O 0.7010(5) 0.0517(2) 0.0507(2) 0.0248(12) Uani 1 1 d . U . . .
O50 O 0.2727(4) 0.2934(2) 0.56276(19) 0.0229(11) Uani 1 1 d . U . . .
Lu1 Lu 0.68085(2) 0.13773(2) 0.71919(2) 0.01270(6) Uani 1 1 d . U . . .
Lu2 Lu 0.99110(2) 0.12655(2) 0.73940(2) 0.01299(7) Uani 1 1 d . U . . .
Lu3 Lu -0.00540(3) 0.13129(2) 0.38642(2) 0.01641(8) Uani 1 1 d . U . . .
Lu4 Lu 0.30293(3) 0.10972(2) 0.40534(2) 0.01259(6) Uani 1 1 d . U . . .
Lu5 Lu 0.34344(3) 0.36419(2) 0.55122(2) 0.01184(7) Uani 1 1 d . U . . .
Lu6 Lu 0.65257(3) 0.38389(2) 0.57181(2) 0.01360(7) Uani 1 1 d . U . . .
Lu7 Lu 0.01184(3) 0.36617(2) 0.89035(2) 0.01361(7) Uani 1 1 d . U . . .
Lu8 Lu 0.32351(3) 0.37566(2) 0.90702(2) 0.01126(7) Uani 1 1 d . U . . .
Lu9 Lu 0.65306(2) 0.37328(2) 0.23079(2) 0.01413(8) Uani 1 1 d . U . . .
Lu10 Lu 0.96284(2) 0.38373(2) 0.23711(2) 0.01171(7) Uani 1 1 d . U . . .
Lu11 Lu 0.32158(3) 0.13225(2) 0.06336(2) 0.01404(8) Uani 1 1 d . U . . .
Lu12 Lu 0.63063(3) 0.11961(2) 0.06993(2) 0.01358(8) Uani 1 1 d . U . . .
N1 N 0.6111(5) 0.1023(3) 0.7642(2) 0.0228(12) Uani 1 1 d . U . . .
N2 N 1.0575(5) 0.1310(2) 0.8044(2) 0.0170(11) Uani 1 1 d . U . . .
N3 N 0.6035(6) 0.1310(3) 0.6560(2) 0.0230(13) Uani 1 1 d . U . . .
N4 N 1.0652(5) 0.1594(3) 0.6946(2) 0.0221(12) Uani 1 1 d . U . . .
N5 N -0.0872(5) 0.0962(3) 0.4265(2) 0.0245(13) Uani 1 1 d . U . . .
N6 N 0.3867(5) 0.1131(3) 0.4679(2) 0.0200(12) Uani 1 1 d . U . . .
N7 N -0.0690(5) 0.1367(3) 0.3210(2) 0.0219(12) Uani 1 1 d . U . . .
N8 N 0.3727(5) 0.1421(2) 0.3591(2) 0.0182(12) Uani 1 1 d . U . . .
N9 N 0.2791(5) 0.3612(2) 0.4861(2) 0.0171(11) Uani 1 1 d . U . . .
N10 N 0.2611(5) 0.3995(2) 0.5924(2) 0.0191(12) Uani 1 1 d . U . . .
N11 N 0.7343(5) 0.3776(2) 0.6345(2) 0.0178(11) Uani 1 1 d . U . . .
N12 N 0.7230(5) 0.3543(2) 0.5236(2) 0.0200(12) Uani 1 1 d . U . . .
N13 N -0.0519(5) 0.4023(3) 0.9369(2) 0.0235(13) Uani 1 1 d . U . . .
N14 N 0.3940(5) 0.3725(2) 0.9718(2) 0.0182(12) Uani 1 1 d . U . . .
N15 N -0.0718(5) 0.3740(3) 0.8281(2) 0.0210(12) Uani 1 1 d . U . . .
N16 N 0.3913(5) 0.3409(2) 0.8615(2) 0.0195(12) Uani 1 1 d . U . . .
N17 N 0.5869(5) 0.4033(3) 0.2795(2) 0.0261(13) Uani 1 1 d . U . . .
N18 N 1.0559(5) 0.3873(2) 0.2973(2) 0.0197(12) Uani 1 1 d . U . . .
N19 N 0.5692(5) 0.3805(3) 0.1685(2) 0.0205(12) Uani 1 1 d . U . . .
N20 N 1.0203(5) 0.3421(3) 0.1925(2) 0.0228(13) Uani 1 1 d . U . . .
N21 N 0.2595(6) 0.1011(2) 0.1125(2) 0.0236(13) Uani 1 1 d . U . . .
N22 N 0.7140(6) 0.1174(3) 0.1323(2) 0.0246(13) Uani 1 1 d . U . . .
N23 N 0.2338(5) 0.1238(2) 0.0014(2) 0.0191(12) Uani 1 1 d . U . . .
N24 N 0.6940(5) 0.1573(2) 0.0237(2) 0.0222(12) Uani 1 1 d . U . . .

loop_
_atom_site_aniso_label
_atom_site_aniso_U_11
_atom_site_aniso_U_22
_atom_site_aniso_U_33
_atom_site_aniso_U_23
_atom_site_aniso_U_13
_atom_site_aniso_U_12
C1 0.031(3) 0.030(3) 0.029(3) 0.001(3) 0.014(3) -0.002(3)
C2 0.051(5) 0.037(5) 0.044(5) 0.013(4) 0.016(4) 0.010(4)
C3 0.042(4) 0.041(5) 0.038(5) -0.008(4) 0.018(4) -0.020(4)
C4 0.024(3) 0.031(4) 0.026(3) 0.003(3) 0.011(3) 0.000(3)
C5 0.029(4) 0.062(7) 0.060(6) -0.010(5) 0.016(4) 0.012(4)
C6 0.041(5) 0.055(6) 0.033(5) -0.006(4) 0.012(4) -0.010(5)
C7 0.024(3) 0.027(3) 0.018(3) 0.005(2) -0.001(2) -0.004(3)
C8 0.044(5) 0.024(4) 0.030(4) 0.009(3) 0.003(4) 0.004(3)
C9 0.021(4) 0.051(6) 0.033(4) 0.017(4) 0.010(3) 0.004(4)
C10 0.018(3) 0.022(3) 0.015(3) -0.002(3) 0.000(2) 0.000(2)
C11 0.030(4) 0.023(4) 0.027(4) -0.007(3) -0.002(4) 0.004(3)
C12 0.018(3) 0.029(4) 0.034(5) 0.001(4) 0.000(3) 0.003(3)
C13 0.030(3) 0.029(4) 0.027(4) -0.003(3) -0.009(3) -0.006(3)
C14 0.060(6) 0.053(5) 0.037(5) 0.021(4) -0.007(5) -0.023(4)
C15 0.052(6) 0.086(7) 0.028(4) -0.013(5) 0.016(4) -0.019(5)
C16 0.036(4) 0.045(4) 0.018(3) 0.004(3) -0.001(3) -0.011(3)
C17 0.025(4) 0.045(6) 0.056(6) -0.008(5) -0.006(4) 0.001(4)
C18 0.045(5) 0.031(4) 0.037(5) -0.012(4) -0.004(4) -0.003(4)
C19 0.027(3) 0.022(3) 0.030(3) 0.001(3) 0.010(3) -0.002(3)
C20 0.043(5) 0.024(4) 0.045(5) 0.006(4) 0.016(4) 0.001(3)
C21 0.025(3) 0.047(5) 0.039(5) 0.004(4) 0.009(4) -0.010(3)
C22 0.040(4) 0.047(4) 0.024(3) 0.001(3) 0.010(3) -0.012(3)
C23 0.077(8) 0.092(8) 0.047(6) 0.010(6) -0.012(6) 0.010(6)
C24 0.077(7) 0.055(5) 0.030(5) -0.012(4) 0.019(5) -0.003(5)
C24A 0.077(7) 0.055(5) 0.030(5) -0.012(4) 0.019(5) -0.003(5)
C25 0.031(3) 0.025(3) 0.029(4) -0.008(3) 0.008(3) 0.005(3)
C26 0.035(4) 0.034(4) 0.044(4) -0.003(3) 0.019(3) 0.009(3)
C27 0.032(4) 0.032(4) 0.057(4) 0.005(4) 0.007(3) 0.007(3)
C28 0.022(3) 0.031(4) 0.049(4) 0.004(3) 0.002(3) 0.009(3)
C29 0.022(3) 0.034(3) 0.038(4) -0.010(3) 0.004(3) 0.007(3)
C30 0.035(3) 0.035(4) 0.061(5) -0.003(4) 0.013(4) 0.007(3)
C31 0.034(4) 0.029(3) 0.053(5) 0.001(4) 0.009(4) 0.008(3)
C32 0.032(3) 0.021(3) 0.043(4) -0.003(3) 0.002(3) 0.002(3)
C101 0.019(3) 0.030(3) 0.033(4) -0.006(3) 0.005(3) -0.004(3)
C102 0.019(3) 0.052(6) 0.049(6) 0.009(5) 0.010(4) -0.003(3)
C103 0.036(5) 0.030(4) 0.051(6) 0.001(4) 0.017(5) 0.001(3)
C104 0.030(4) 0.041(4) 0.032(3) 0.001(3) 0.012(3) -0.007(3)
C105 0.105(9) 0.067(7) 0.045(6) -0.019(5) 0.019(6) 0.009(6)
C106 0.050(6) 0.119(9) 0.037(5) 0.012(6) -0.002(5) 0.002(6)
C107 0.019(3) 0.032(4) 0.026(3) -0.003(3) -0.002(3) -0.002(3)
C108 0.015(3) 0.046(5) 0.039(5) 0.004(4) -0.003(4) -0.007(3)
C109 0.040(5) 0.031(4) 0.020(4) -0.002(3) -0.007(4) -0.005(3)
C110 0.026(3) 0.034(4) 0.020(3) 0.005(2) 0.000(3) -0.001(3)
C111 0.023(4) 0.068(6) 0.020(4) 0.002(4) 0.005(3) 0.002(4)
C112 0.044(5) 0.036(5) 0.028(4) 0.012(4) -0.006(4) -0.001(4)
C113 0.024(3) 0.030(3) 0.019(3) -0.001(2) -0.001(2) 0.004(3)
C114 0.023(4) 0.047(5) 0.026(4) 0.008(4) 0.007(3) 0.007(4)
C115 0.033(5) 0.035(5) 0.029(4) 0.004(3) 0.000(4) 0.011(4)
C116 0.019(3) 0.033(4) 0.023(3) -0.005(3) 0.001(3) 0.000(3)
C117 0.019(3) 0.041(5) 0.029(4) -0.007(4) 0.000(3) 0.001(3)
C118 0.031(5) 0.038(5) 0.043(5) -0.017(4) 0.003(4) 0.004(4)
C119 0.029(3) 0.022(3) 0.023(3) 0.001(2) 0.005(3) -0.003(3)
C120 0.041(4) 0.043(5) 0.045(5) 0.005(4) 0.008(4) -0.020(4)
C121 0.049(5) 0.024(4) 0.037(5) 0.008(3) 0.012(4) 0.007(4)
C122 0.019(3) 0.022(3) 0.024(3) 0.003(3) 0.008(3) 0.002(3)
C123 0.034(4) 0.041(5) 0.027(4) -0.012(4) 0.008(4) -0.008(4)
C124 0.024(4) 0.061(6) 0.052(6) -0.007(5) 0.015(4) 0.007(4)
C125 0.021(3) 0.030(3) 0.046(4) -0.005(3) 0.003(3) 0.007(3)
C126 0.024(4) 0.026(4) 0.045(5) 0.001(4) 0.007(4) 0.007(3)
C12A 0.027(4) 0.031(6) 0.040(6) -0.004(5) 0.008(5) 0.006(4)
C127 0.033(4) 0.031(4) 0.047(4) -0.010(3) 0.010(3) 0.003(3)
C128 0.025(3) 0.018(3) 0.038(4) -0.003(3) 0.010(3) -0.002(3)
C129 0.021(3) 0.032(3) 0.036(4) -0.007(3) 0.003(3) 0.006(3)
C130 0.026(3) 0.032(3) 0.038(4) -0.004(3) 0.009(3) 0.007(3)
C13A 0.026(3) 0.032(3) 0.038(4) -0.004(3) 0.009(3) 0.007(3)
C131 0.031(4) 0.033(3) 0.059(4) -0.004(4) 0.009(3) 0.006(3)
C132 0.026(3) 0.024(3) 0.038(4) -0.002(3) 0.007(3) 0.001(3)
C201 0.024(3) 0.028(3) 0.020(3) -0.006(2) 0.001(2) 0.005(3)
C202 0.036(5) 0.027(4) 0.029(4) -0.011(3) -0.005(4) 0.008(3)
C203 0.025(4) 0.064(6) 0.023(4) -0.013(4) 0.007(3) 0.003(4)
C204 0.017(3) 0.026(3) 0.020(3) 0.005(3) 0.001(3) -0.001(3)
C205 0.015(3) 0.030(4) 0.030(4) 0.005(3) 0.000(3) 0.000(3)
C206 0.028(4) 0.026(4) 0.038(5) 0.010(4) 0.005(4) -0.001(3)
C207 0.025(3) 0.027(3) 0.026(3) 0.001(3) 0.014(3) 0.002(3)
C208 0.038(5) 0.026(4) 0.038(5) 0.001(4) 0.017(4) 0.002(3)
C209 0.020(3) 0.044(5) 0.024(4) -0.004(4) 0.006(3) 0.002(3)
C210 0.033(4) 0.041(4) 0.022(3) -0.001(3) 0.009(3) 0.004(3)
C211 0.057(7) 0.051(5) 0.032(5) 0.011(4) 0.020(6) -0.003(5)
C212 0.038(9) 0.050(9) 0.031(9) -0.010(9) -0.002(8) 0.003(8)
C21A 0.042(6) 0.068(9) 0.028(6) 0.004(7) -0.003(5) -0.003(6)
C21B 0.057(7) 0.051(5) 0.032(5) 0.011(4) 0.020(6) -0.003(5)
C213 0.025(3) 0.025(3) 0.017(3) -0.003(2) -0.002(2) 0.002(3)
C214 0.036(5) 0.028(4) 0.025(4) -0.008(3) -0.005(4) 0.001(3)
C215 0.032(5) 0.046(5) 0.019(4) -0.005(4) 0.003(3) -0.008(4)
C216 0.027(3) 0.025(3) 0.022(3) -0.002(3) -0.006(3) 0.004(3)
C217 0.020(3) 0.035(5) 0.046(6) -0.002(4) -0.006(4) 0.002(3)
C218 0.036(5) 0.023(4) 0.026(4) 0.005(3) -0.006(4) 0.004(3)
C219 0.034(3) 0.024(3) 0.024(3) -0.001(2) 0.009(3) 0.006(3)
C220 0.042(4) 0.039(5) 0.049(6) 0.005(4) 0.007(4) 0.019(4)
C221 0.053(5) 0.023(4) 0.038(5) -0.005(3) 0.015(4) -0.007(4)
C222 0.022(3) 0.027(4) 0.023(3) -0.003(3) 0.008(3) 0.000(3)
C223 0.026(4) 0.044(5) 0.050(6) -0.002(4) 0.018(4) -0.004(4)
C224 0.029(4) 0.034(5) 0.030(4) 0.008(3) 0.009(4) -0.001(3)
C225 0.031(3) 0.018(3) 0.032(4) 0.006(3) 0.006(3) 0.000(3)
C226 0.039(4) 0.028(4) 0.042(4) 0.004(3) 0.014(3) -0.007(3)
C227 0.037(4) 0.037(4) 0.055(5) 0.004(4) 0.004(3) -0.014(3)
C228 0.022(3) 0.034(4) 0.042(4) 0.004(3) 0.002(3) -0.008(3)
C229 0.031(3) 0.018(3) 0.034(4) 0.001(3) 0.012(3) 0.002(3)
C230 0.043(4) 0.031(4) 0.060(5) 0.006(4) 0.017(4) -0.006(3)
C231 0.048(4) 0.041(4) 0.060(5) 0.005(4) 0.000(4) -0.020(4)
C232 0.022(3) 0.034(4) 0.039(4) -0.005(3) 0.005(3) -0.008(3)
C301 0.030(4) 0.031(4) 0.031(4) -0.007(3) 0.013(3) -0.001(3)
C302 0.042(5) 0.062(7) 0.068(7) -0.008(6) 0.026(5) -0.017(5)
C303 0.059(6) 0.060(7) 0.038(5) 0.014(4) 0.028(5) 0.018(5)
C304 0.029(3) 0.025(3) 0.028(3) -0.003(2) 0.007(3) 0.008(3)
C305 0.051(5) 0.026(4) 0.040(5) -0.010(4) 0.008(4) -0.003(4)
C306 0.044(5) 0.037(5) 0.050(6) -0.003(4) 0.012(4) 0.020(4)
C307 0.026(3) 0.025(3) 0.018(3) -0.003(2) -0.001(2) 0.003(3)
C308 0.046(5) 0.027(4) 0.021(4) -0.005(3) -0.007(4) -0.006(4)
C309 0.036(5) 0.039(5) 0.029(4) -0.010(4) 0.011(4) 0.001(4)
C310 0.023(3) 0.021(3) 0.021(3) 0.002(3) -0.001(3) 0.002(3)
C311 0.020(3) 0.024(4) 0.029(4) 0.003(3) -0.004(3) 0.003(3)
C312 0.032(4) 0.026(4) 0.029(4) 0.011(3) 0.000(4) -0.004(3)
C313 0.023(3) 0.023(3) 0.023(3) 0.001(3) -0.008(3) 0.002(3)
C314 0.022(4) 0.039(5) 0.043(5) 0.011(4) -0.005(4) -0.001(4)
C315 0.028(4) 0.023(4) 0.036(5) 0.004(4) -0.001(4) 0.004(3)
C316 0.028(3) 0.028(4) 0.021(3) -0.003(2) -0.002(3) 0.006(3)
C317 0.040(5) 0.039(5) 0.022(4) 0.003(4) 0.006(4) 0.009(4)
C318 0.058(6) 0.029(4) 0.027(4) -0.009(3) -0.009(4) 0.009(4)
C319 0.020(3) 0.024(3) 0.023(3) -0.003(3) 0.005(3) 0.004(2)
C320 0.017(3) 0.040(5) 0.038(5) -0.009(4) 0.004(3) 0.005(3)
C321 0.035(4) 0.017(3) 0.035(5) -0.001(3) 0.003(4) 0.001(3)
C322 0.036(4) 0.038(4) 0.024(3) 0.001(3) 0.012(3) 0.004(3)
C323 0.066(7) 0.081(7) 0.037(5) 0.010(6) -0.019(5) -0.015(6)
C324 0.064(7) 0.052(5) 0.039(6) 0.020(4) 0.013(6) 0.002(5)
C32A 0.064(7) 0.052(5) 0.039(6) 0.020(4) 0.013(6) 0.002(5)
C325 0.028(3) 0.024(3) 0.043(4) 0.011(3) 0.006(3) -0.004(3)
C326 0.040(4) 0.040(4) 0.061(4) 0.014(4) 0.013(4) -0.012(3)
C327 0.033(4) 0.037(5) 0.045(6) 0.004(5) 0.006(5) -0.015(4)
C32B 0.031(5) 0.030(4) 0.052(5) -0.005(4) 0.007(4) -0.010(4)
C328 0.023(3) 0.029(3) 0.045(4) -0.001(3) -0.002(3) -0.012(3)
C329 0.032(3) 0.017(3) 0.042(4) 0.002(3) 0.002(3) 0.002(3)
C330 0.030(4) 0.020(3) 0.048(4) 0.002(3) 0.008(3) -0.005(3)
C331 0.030(3) 0.030(4) 0.061(5) -0.004(4) 0.014(4) -0.009(3)
C332 0.019(3) 0.023(3) 0.048(4) -0.003(3) 0.006(3) -0.003(3)
C401 0.040(4) 0.030(4) 0.046(4) -0.003(3) 0.017(3) 0.002(3)
C402 0.037(4) 0.053(6) 0.068(7) 0.001(5) 0.018(5) 0.019(4)
C403 0.079(7) 0.038(5) 0.082(8) -0.013(6) 0.027(7) -0.016(5)
C404 0.043(4) 0.057(5) 0.030(3) -0.007(3) 0.015(3) 0.009(4)
C405 0.060(5) 0.122(10) 0.046(6) -0.007(7) -0.005(5) 0.026(6)
C406 0.088(7) 0.069(7) 0.051(6) 0.018(6) 0.028(6) -0.001(6)
C407 0.027(3) 0.022(3) 0.022(3) 0.003(3) 0.001(3) 0.004(3)
C408 0.037(5) 0.023(4) 0.020(4) 0.005(3) -0.004(4) -0.001(3)
C409 0.025(4) 0.039(5) 0.042(5) 0.008(4) -0.005(4) 0.003(4)
C410 0.040(4) 0.026(3) 0.023(3) -0.002(3) -0.005(3) 0.001(3)
C411 0.067(7) 0.029(5) 0.048(6) -0.005(4) -0.009(5) -0.016(5)
C412 0.058(6) 0.050(6) 0.035(5) -0.008(4) 0.010(5) 0.016(5)
C413 0.020(3) 0.037(4) 0.027(3) 0.009(3) -0.001(3) 0.003(3)
C414 0.020(4) 0.058(6) 0.053(6) 0.009(5) 0.001(4) 0.009(4)
C415 0.051(6) 0.035(4) 0.041(5) 0.018(4) 0.001(5) 0.008(4)
C416 0.024(3) 0.034(4) 0.018(3) 0.000(3) -0.003(2) -0.001(3)
C417 0.055(6) 0.039(5) 0.019(4) 0.000(3) 0.001(4) -0.009(4)
C418 0.026(4) 0.063(6) 0.023(4) 0.004(4) 0.006(3) -0.007(4)
C419 0.022(3) 0.030(4) 0.030(4) -0.005(3) 0.008(3) 0.004(3)
C420 0.046(6) 0.031(4) 0.040(5) -0.001(4) 0.011(5) 0.005(4)
C421 0.017(3) 0.047(5) 0.053(6) -0.005(4) 0.011(4) 0.006(3)
C422 0.034(4) 0.040(4) 0.023(3) -0.010(3) 0.003(3) 0.012(3)
C423 0.041(5) 0.055(5) 0.051(6) -0.034(5) -0.005(4) 0.009(4)
C424 0.070(7) 0.070(7) 0.028(4) 0.012(4) 0.018(5) 0.033(5)
C425 0.025(3) 0.023(3) 0.045(4) 0.004(3) 0.003(3) 0.001(3)
C426 0.028(3) 0.032(3) 0.051(4) 0.005(3) 0.004(3) -0.006(3)
C427 0.027(5) 0.034(5) 0.038(6) 0.004(5) 0.004(5) -0.006(4)
C42A 0.023(3) 0.035(4) 0.037(5) 0.010(4) 0.008(4) -0.006(3)
C428 0.015(3) 0.036(3) 0.042(4) 0.014(3) 0.001(3) -0.006(3)
C429 0.023(3) 0.025(3) 0.031(4) 0.012(3) 0.007(3) 0.002(3)
C430 0.027(3) 0.027(3) 0.043(4) 0.015(3) 0.008(3) -0.001(3)
C431 0.027(3) 0.032(4) 0.061(5) 0.016(4) 0.001(4) -0.009(3)
C432 0.019(3) 0.028(3) 0.053(4) 0.012(3) 0.011(3) -0.003(3)
C501 0.057(4) 0.029(3) 0.032(4) 0.001(3) 0.012(3) -0.009(3)
C502 0.071(5) 0.078(8) 0.071(8) 0.022(6) -0.003(6) -0.048(5)
C503 0.115(8) 0.031(5) 0.064(7) 0.016(5) 0.043(6) 0.024(6)
C504 0.043(4) 0.033(4) 0.030(3) -0.001(3) 0.019(3) -0.003(3)
C505 0.045(6) 0.044(6) 0.037(6) -0.009(5) 0.013(5) 0.005(5)
C506 0.044(6) 0.038(6) 0.030(5) -0.007(5) 0.005(5) 0.001(5)
C50A 0.051(7) 0.060(10) 0.053(10) -0.015(8) 0.026(7) 0.008(7)
C50B 0.051(7) 0.065(11) 0.027(7) -0.001(8) 0.002(7) -0.009(8)
C507 0.055(4) 0.033(4) 0.029(4) 0.004(3) -0.008(4) -0.004(3)
C508 0.105(8) 0.038(6) 0.063(7) 0.012(5) -0.020(7) 0.021(6)
C509 0.072(6) 0.075(8) 0.061(7) 0.030(6) -0.004(6) -0.029(6)
C510 0.031(3) 0.029(3) 0.028(3) -0.004(3) -0.004(3) -0.004(3)
C511 0.036(4) 0.052(6) 0.034(5) -0.002(4) -0.009(4) -0.011(4)
C512 0.058(6) 0.032(5) 0.027(4) -0.011(3) -0.001(4) 0.001(4)
C513 0.019(3) 0.028(3) 0.022(3) -0.005(3) -0.001(3) -0.002(3)
C514 0.036(5) 0.028(4) 0.028(4) -0.010(3) 0.002(4) -0.007(3)
C515 0.020(4) 0.053(6) 0.035(5) -0.010(4) 0.002(4) -0.002(4)
C516 0.028(3) 0.024(3) 0.017(3) -0.001(2) -0.002(2) -0.005(3)
C517 0.055(6) 0.026(4) 0.022(4) 0.002(3) -0.005(4) 0.002(4)
C518 0.028(4) 0.043(5) 0.019(3) -0.008(4) 0.004(3) -0.006(4)
C519 0.050(4) 0.045(4) 0.024(3) 0.007(3) 0.004(3) -0.016(3)
C520 0.094(8) 0.069(7) 0.032(5) -0.011(5) 0.026(5) -0.030(5)
C521 0.061(7) 0.072(7) 0.043(5) 0.034(5) -0.017(5) -0.022(5)
C522 0.024(3) 0.031(4) 0.037(4) 0.003(3) 0.011(3) -0.003(3)
C523 0.040(5) 0.025(4) 0.057(6) -0.002(4) 0.010(5) -0.006(3)
C524 0.022(4) 0.049(6) 0.055(6) 0.010(5) 0.009(4) 0.002(4)
C525 0.032(3) 0.019(3) 0.034(4) -0.006(3) 0.005(3) 0.000(3)
C526 0.040(4) 0.026(3) 0.052(4) -0.005(3) 0.018(4) 0.008(3)
C527 0.034(3) 0.038(4) 0.055(5) -0.017(4) 0.006(4) 0.009(3)
C528 0.021(3) 0.031(4) 0.037(4) -0.006(3) 0.000(3) 0.007(3)
C529 0.032(3) 0.021(3) 0.038(4) -0.009(3) 0.008(3) 0.003(3)
C530 0.036(4) 0.030(4) 0.051(4) -0.010(3) 0.012(3) 0.006(3)
C531 0.039(4) 0.039(4) 0.066(5) -0.015(4) 0.002(4) 0.016(3)
C532 0.028(3) 0.029(3) 0.053(5) -0.011(3) 0.008(4) 0.006(3)
Cl1 0.0139(8) 0.0188(9) 0.0251(9) -0.0082(7) 0.0011(7) -0.0008(7)
Cl2 0.0152(8) 0.0165(9) 0.0259(10) -0.0060(7) -0.0024(8) 0.0017(7)
Cl3 0.0127(8) 0.0195(9) 0.0285(10) -0.0047(8) 0.0023(7) 0.0002(7)
Cl4 0.0123(8) 0.0221(10) 0.0205(9) -0.0063(7) -0.0008(7) 0.0032(7)
Cl5 0.0155(8) 0.0145(9) 0.0282(10) 0.0035(7) 0.0021(7) 0.0010(7)
Cl6 0.0145(8) 0.0181(9) 0.0256(10) 0.0077(7) -0.0027(7) 0.0003(7)
Cl7 0.0095(8) 0.0128(8) 0.0270(10) 0.0030(7) 0.0012(7) -0.0005(6)
Cl8 0.0141(8) 0.0136(9) 0.0251(10) 0.0075(7) -0.0013(7) -0.0007(7)
Cl9 0.0099(7) 0.0200(9) 0.0232(9) 0.0066(7) 0.0018(7) 0.0005(7)
Cl10 0.0131(8) 0.0168(9) 0.0263(10) 0.0030(7) 0.0041(7) 0.0017(7)
Cl11 0.0162(8) 0.0157(9) 0.0259(10) -0.0039(7) 0.0014(7) 0.0022(7)
Cl12 0.0156(9) 0.0160(9) 0.0307(10) -0.0079(8) 0.0027(8) 0.0010(7)
O1 0.021(2) 0.023(2) 0.027(3) -0.003(2) 0.000(2) 0.004(2)
O2 0.019(2) 0.020(2) 0.029(3) -0.008(2) 0.001(2) 0.001(2)
O3 0.017(2) 0.025(2) 0.028(3) -0.006(2) 0.004(2) 0.0041(19)
O4 0.017(2) 0.018(2) 0.035(3) -0.003(2) 0.005(2) 0.0002(19)
O5 0.017(2) 0.022(2) 0.040(3) 0.012(2) 0.007(2) 0.000(2)
O6 0.019(2) 0.018(2) 0.025(3) -0.0001(19) 0.006(2) 0.0001(19)
O7 0.017(2) 0.021(2) 0.032(3) 0.002(2) 0.002(2) -0.0042(19)
O8 0.019(2) 0.014(2) 0.032(3) 0.001(2) 0.005(2) -0.0004(19)
O9 0.014(2) 0.026(2) 0.027(3) 0.007(2) 0.004(2) -0.0012(19)
O11 0.016(2) 0.019(2) 0.029(3) -0.004(2) 0.004(2) 0.0035(19)
O12 0.022(2) 0.018(2) 0.037(3) -0.003(2) 0.011(2) 0.001(2)
O50 0.019(2) 0.019(2) 0.030(3) 0.006(2) 0.002(2) 0.0002(19)
Lu1 0.00997(14) 0.01591(15) 0.01134(14) 0.00034(12) -0.00038(11) 0.00135(12)
Lu2 0.01022(15) 0.01595(16) 0.01211(13) -0.00138(13) 0.00019(11) 0.00031(13)
Lu3 0.00953(15) 0.02211(18) 0.01670(17) -0.00391(13) 0.00005(13) 0.00185(12)
Lu4 0.00920(15) 0.01578(15) 0.01219(14) -0.00100(13) 0.00038(12) 0.00081(13)
Lu5 0.01188(15) 0.01276(15) 0.01062(13) -0.00037(11) 0.00140(11) 0.00007(11)
Lu6 0.01251(17) 0.01458(17) 0.01278(14) -0.00022(12) -0.00012(12) -0.00148(12)
Lu7 0.00961(17) 0.01335(16) 0.01624(14) -0.00068(12) -0.00198(13) -0.00060(12)
Lu8 0.00913(16) 0.01091(14) 0.01391(14) -0.00026(12) 0.00253(12) -0.00012(11)
Lu9 0.00751(14) 0.01939(17) 0.01529(17) 0.00226(13) 0.00154(13) 0.00101(12)
Lu10 0.00691(13) 0.01576(16) 0.01222(14) 0.00187(12) 0.00108(12) 0.00008(11)
Lu11 0.01347(17) 0.01518(16) 0.01267(15) -0.00245(12) 0.00023(13) 0.00304(12)
Lu12 0.0150(2) 0.01314(15) 0.01186(14) 0.00057(12) 0.00068(13) 0.00358(13)
N1 0.019(3) 0.028(3) 0.023(3) 0.003(2) 0.009(2) 0.001(2)
N2 0.017(3) 0.018(3) 0.015(2) 0.000(2) -0.001(2) 0.000(2)
N3 0.024(3) 0.025(3) 0.017(2) -0.001(2) -0.006(2) -0.002(2)
N4 0.018(3) 0.028(3) 0.021(3) 0.002(2) 0.005(2) -0.002(2)
N5 0.016(3) 0.029(3) 0.029(3) -0.002(2) 0.005(2) 0.002(2)
N6 0.014(2) 0.027(3) 0.018(2) 0.000(2) 0.001(2) 0.001(2)
N7 0.018(3) 0.028(3) 0.018(2) -0.007(2) 0.001(2) 0.004(2)
N8 0.018(3) 0.017(2) 0.020(3) -0.001(2) 0.004(2) -0.001(2)
N9 0.015(2) 0.021(3) 0.015(2) -0.002(2) 0.002(2) 0.004(2)
N10 0.018(3) 0.023(3) 0.017(2) -0.005(2) 0.006(2) 0.003(2)
N11 0.017(2) 0.018(3) 0.016(2) 0.001(2) -0.003(2) -0.001(2)
N12 0.017(3) 0.023(3) 0.021(3) -0.006(2) 0.006(2) -0.002(2)
N13 0.019(3) 0.028(3) 0.024(3) -0.004(2) 0.006(2) 0.004(2)
N14 0.016(3) 0.020(3) 0.017(2) 0.000(2) -0.002(2) 0.002(2)
N15 0.018(3) 0.022(3) 0.020(2) -0.002(2) -0.006(2) 0.001(2)
N16 0.019(3) 0.019(3) 0.022(2) 0.000(2) 0.007(2) -0.001(2)
N17 0.017(3) 0.035(3) 0.029(3) 0.001(2) 0.012(2) 0.002(2)
N18 0.022(3) 0.016(3) 0.018(2) -0.002(2) -0.005(2) 0.001(2)
N19 0.013(2) 0.028(3) 0.019(3) 0.006(2) 0.000(2) -0.003(2)
N20 0.015(3) 0.031(3) 0.023(3) -0.002(2) 0.005(2) 0.004(2)
N21 0.030(3) 0.018(3) 0.025(3) -0.003(2) 0.010(2) 0.003(2)
N22 0.024(3) 0.024(3) 0.021(2) -0.003(2) -0.008(2) 0.003(2)
N23 0.017(3) 0.021(3) 0.018(2) -0.004(2) -0.001(2) -0.001(2)
N24 0.024(3) 0.019(3) 0.024(3) 0.002(2) 0.006(2) -0.001(2)

loop_
_atom_type_symbol
_atom_type_description
_atom_type_scat_dispersion_real
_atom_type_scat_dispersion_imag
_atom_type_scat_source
C C 0.0033 0.0016 'International Tables Vol C Tables 4.2.6.8 and 6.1.1.4'
Cl Cl 0.1484 0.1585 'International Tables Vol C Tables 4.2.6.8 and 6.1.1.4'
O O 0.0106 0.0060 'International Tables Vol C Tables 4.2.6.8 and 6.1.1.4'
Lu Lu -0.4720 5.8584 'International Tables Vol C Tables 4.2.6.8 and 6.1.1.4'
N N 0.0061 0.0033 'International Tables Vol C Tables 4.2.6.8 and 6.1.1.4'
H H 0.0000 0.0000 'International Tables Vol C Tables 4.2.6.8 and 6.1.1.4'

loop_
_geom_angle_atom_site_label_1
_geom_angle_atom_site_label_2
_geom_angle_atom_site_label_3
_geom_angle
N1 C1 C3 114.4(8)
N1 C1 C2 113.7(8)
C3 C1 C2 110.4(8)
N1 C1 Lu1 42.4(4)
C3 C1 Lu1 130.5(7)
C2 C1 Lu1 119.0(6)
N1 C4 C6 111.6(7)
N1 C4 C5 111.3(8)
C6 C4 C5 106.7(9)
N2 C7 C8 113.9(7)
N2 C7 C9 114.9(8)
C8 C7 C9 110.5(7)
N2 C7 Lu2 46.9(4)
C8 C7 Lu2 127.0(6)
C9 C7 Lu2 122.4(6)
N2 C10 C11 111.6(7)
N2 C10 C12 110.7(7)
C11 C10 C12 110.0(7)
N3 C13 C18 110.7(8)
N3 C13 C17 110.7(8)
C18 C13 C17 109.8(9)
N3 C16 C14 112.6(9)
N3 C16 C15 112.9(9)
C14 C16 C15 111.6(9)
N3 C16 Lu1 45.5(4)
C14 C16 Lu1 123.3(7)
C15 C16 Lu1 125.0(7)
N4 C19 C20 116.0(8)
N4 C19 C21 114.3(8)
C20 C19 C21 108.8(8)
N4 C19 Lu2 42.3(4)
C20 C19 Lu2 123.9(6)
C21 C19 Lu2 127.3(6)
N4 C22 C24A 111.9(10)
N4 C22 C24 109.8(15)
N4 C22 C23 110.1(9)
C24A C22 C23 101.1(12)
C24 C22 C23 136.3(17)
O1 C25 C26 103.0(7)
C25 C26 C27 103.4(8)
C28 C27 C26 102.3(8)
C27 C28 O1 106.1(8)
O2 C29 C30 105.4(8)
C31 C30 C29 106.2(8)
C30 C31 C32 103.3(8)
O2 C32 C31 103.8(8)
N5 C101 C103 112.6(8)
N5 C101 C102 113.0(8)
C103 C101 C102 111.2(8)
N5 C101 Lu3 42.2(4)
C103 C101 Lu3 120.8(6)
C102 C101 Lu3 127.8(7)
N5 C104 C106 113.4(8)
N5 C104 C105 111.5(9)
C106 C104 C105 105.5(11)
N6 C107 C109 112.5(7)
N6 C107 C108 112.3(8)
C109 C107 C108 109.7(8)
N6 C110 C112 112.8(8)
N6 C110 C111 114.6(8)
C112 C110 C111 110.8(8)
N6 C110 Lu4 45.0(4)
C112 C110 Lu4 125.3(6)
C111 C110 Lu4 123.9(6)
N7 C113 C115 114.1(7)
N7 C113 C114 114.7(7)
C115 C113 C114 109.5(7)
N7 C113 Lu3 46.7(4)
C115 C113 Lu3 130.7(6)
C114 C113 Lu3 119.7(6)
N7 C116 C118 111.3(7)
N7 C116 C117 111.8(7)
C118 C116 C117 110.7(8)
N8 C119 C120 116.2(8)
N8 C119 C121 113.6(7)
C120 C119 C121 109.9(8)
N8 C119 Lu4 44.7(4)
C120 C119 Lu4 133.7(6)
C121 C119 Lu4 116.3(6)
N8 C122 C123 110.8(7)
N8 C122 C124 113.2(7)
C123 C122 C124 109.6(8)
O4 C125 C126 107.0(9)
O4 C125 C12A 99.8(14)
C125 C126 C127 100.3(9)
C127 C12A C125 105(2)
C12A C127 C128 110.1(16)
C128 C127 C126 102.4(8)
O4 C128 C127 104.7(7)
O3 C129 C130 106.6(9)
O3 C129 C13A 101.0(12)
C129 C130 C131 103.1(10)
C131 C13A C129 103.4(19)
C13A C131 C132 108.8(13)
C132 C131 C130 104.9(9)
O3 C132 C131 105.5(8)
N9 C201 C203 114.0(8)
N9 C201 C202 113.8(7)
C203 C201 C202 110.4(7)
N9 C201 Lu5 46.7(3)
C203 C201 Lu5 120.1(6)
C202 C201 Lu5 129.5(6)
N9 C204 C206 111.6(7)
N9 C204 C205 112.1(6)
C206 C204 C205 111.2(7)
N10 C207 C208 115.5(8)
N10 C207 C209 114.6(7)
C208 C207 C209 109.9(7)
N10 C210 C211 112.0(15)
N10 C210 C21A 112.2(10)
N10 C210 C21B 112.5(10)
C21A C210 C21B 108.5(12)
N10 C210 C212 106.8(14)
C211 C210 C212 107(2)
N11 C213 C214 114.0(7)
N11 C213 C215 116.0(8)
C214 C213 C215 108.8(7)
N11 C213 Lu6 46.1(4)
C214 C213 Lu6 125.5(6)
C215 C213 Lu6 125.6(6)
N11 C216 C217 111.1(8)
N11 C216 C218 111.7(7)
C217 C216 C218 110.7(8)
N12 C219 C220 115.3(8)
N12 C219 C221 113.0(7)
C220 C219 C221 111.3(8)
N12 C219 Lu6 45.0(3)
C220 C219 Lu6 132.0(7)
C221 C219 Lu6 116.7(6)
N12 C222 C224 110.4(7)
N12 C222 C223 113.2(8)
C224 C222 C223 106.6(8)
O50 C225 C226 104.4(7)
C225 C226 C227 103.9(8)
C228 C227 C226 102.4(9)
O50 C228 C227 104.5(8)
O6 C229 C230 105.5(8)
C231 C230 C229 103.7(9)
C230 C231 C232 106.5(9)
O6 C232 C231 103.2(8)
C302 C301 N13 114.0(9)
C302 C301 C303 111.5(10)
N13 C301 C303 108.9(7)
N13 C304 C305 113.3(8)
N13 C304 C306 113.3(8)
C305 C304 C306 111.4(8)
N13 C304 Lu7 42.7(4)
C305 C304 Lu7 119.7(6)
C306 C304 Lu7 128.8(6)
N14 C307 C309 114.6(7)
N14 C307 C308 113.8(8)
C309 C307 C308 110.8(7)
N14 C307 Lu8 46.6(4)
C309 C307 Lu8 121.1(6)
C308 C307 Lu8 128.0(6)
N14 C310 C312 111.5(7)
N14 C310 C311 112.0(7)
C312 C310 C311 110.5(7)
N15 C313 C315 111.0(7)
N15 C313 C314 110.8(7)
C315 C313 C314 109.9(8)
N15 C316 C317 115.5(8)
N15 C316 C318 113.0(8)
C317 C316 C318 109.4(8)
N15 C316 Lu7 45.3(4)
C317 C316 Lu7 125.7(6)
C318 C316 Lu7 124.9(6)
N16 C319 C320 115.0(7)
N16 C319 C321 113.7(7)
C320 C319 C321 111.7(7)
N16 C319 Lu8 42.6(3)
C320 C319 Lu8 126.8(6)
C321 C319 Lu8 121.5(5)
N16 C322 C32A 112.8(10)
N16 C322 C323 112.5(9)
C32A C322 C323 100.7(12)
N16 C322 C324 109.3(18)
C323 C322 C324 128(2)
O7 C325 C326 104.5(8)
C327 C326 C325 111.5(13)
C325 C326 C32B 105.9(10)
C326 C327 C328 102.0(16)
C328 C32B C326 103.0(12)
O7 C328 C32B 105.1(10)
O7 C328 C327 101.5(11)
O8 C329 C330 103.4(7)
C331 C330 C329 104.9(8)
C330 C331 C332 105.6(8)
O8 C332 C331 106.0(7)
N17 C401 C402 114.4(9)
N17 C401 C403 111.8(10)
C402 C401 C403 111.2(10)
N17 C404 C406 112.6(10)
N17 C404 C405 110.6(9)
C406 C404 C405 107.8(12)
N18 C407 C408 113.0(7)
N18 C407 C409 113.6(7)
C408 C407 C409 112.6(8)
N18 C410 C412 110.7(8)
N18 C410 C411 112.7(8)
C412 C410 C411 111.3(9)
N19 C413 C414 110.7(7)
N19 C413 C415 111.4(8)
C414 C413 C415 110.5(9)
N19 C416 C417 114.8(8)
N19 C416 C418 113.1(8)
C417 C416 C418 111.2(8)
N19 C416 Lu9 46.9(4)
C417 C416 Lu9 125.7(6)
C418 C416 Lu9 123.0(6)
N20 C419 C420 114.6(8)
N20 C419 C421 110.6(7)
C420 C419 C421 109.9(8)
N20 C422 C424 110.9(9)
N20 C422 C423 114.4(8)
C424 C422 C423 114.1(9)
N20 C422 Lu10 46.9(4)
C424 C422 Lu10 120.0(7)
C423 C422 Lu10 125.9(7)
O9 C425 C426 105.0(7)
C427 C426 C425 110(2)
C425 C426 C42A 102.6(9)
C426 C427 C428 107(4)
C428 C42A C426 103.1(9)
O9 C428 C42A 105.3(8)
O9 C428 C427 103(2)
O5 C429 C430 104.8(7)
C431 C430 C429 102.3(7)
C430 C431 C432 103.1(8)
O5 C432 C431 102.8(7)
N21 C501 C502 114.2(10)
N21 C501 C503 111.2(10)
C502 C501 C503 112.3(10)
N21 C501 Lu11 43.1(4)
C502 C501 Lu11 132.9(8)
C503 C501 Lu11 114.7(8)
C505 C504 N21 121.5(15)
C505 C504 C506 84(3)
N21 C504 C506 114.0(13)
N21 C504 C50B 106.5(12)
N21 C504 C50A 105.4(13)
C50B C504 C50A 128(2)
C504 C505 C506 49.0(16)
C504 C506 C505 47.0(15)
N22 C507 C508 114.3(10)
N22 C507 C509 112.4(9)
C508 C507 C509 112.5(11)
N22 C510 C512 115.1(8)
N22 C510 C511 114.3(8)
C512 C510 C511 109.9(8)
N22 C510 Lu12 42.1(4)
C512 C510 Lu12 120.1(6)
C511 C510 Lu12 129.9(6)
N23 C513 C514 112.8(7)
N23 C513 C515 111.4(7)
C514 C513 C515 109.7(8)
N23 C516 C517 112.5(8)
N23 C516 C518 115.3(7)
C517 C516 C518 109.8(7)
N23 C516 Lu11 47.3(4)
C517 C516 Lu11 124.2(6)
C518 C516 Lu11 126.0(6)
N24 C519 C521 114.2(9)
N24 C519 C520 112.3(10)
C521 C519 C520 110.4(10)
N24 C519 Lu12 45.8(4)
C521 C519 Lu12 125.8(8)
C520 C519 Lu12 123.8(8)
N24 C522 C524 113.6(8)
N24 C522 C523 112.6(7)
C524 C522 C523 108.3(8)
O11 C525 C526 104.0(7)
C525 C526 C527 103.2(8)
C528 C527 C526 102.3(8)
C527 C528 O11 106.1(8)
O12 C529 C530 104.8(8)
C529 C530 C531 102.3(8)
C532 C531 C530 100.1(8)
O12 C532 C531 103.9(8)
Lu2 Cl1 Lu1 101.71(6)
Lu1 Cl2 Lu2 101.25(6)
Lu4 Cl3 Lu3 101.69(7)
Lu3 Cl4 Lu4 101.81(7)
Lu6 Cl5 Lu5 101.90(7)
Lu5 Cl6 Lu6 101.49(7)
Lu8 Cl7 Lu7 102.16(6)
Lu8 Cl8 Lu7 102.24(6)
Lu9 Cl9 Lu10 102.26(6)
Lu10 Cl10 Lu9 102.25(7)
Lu12 Cl11 Lu11 101.87(7)
Lu12 Cl12 Lu11 102.25(7)
C25 O1 C28 109.9(6)
C25 O1 Lu1 131.2(5)
C28 O1 Lu1 119.0(5)
C32 O2 C29 110.1(7)
C32 O2 Lu2 133.1(5)
C29 O2 Lu2 116.9(5)
C132 O3 C129 110.0(6)
C132 O3 Lu3 133.3(5)
C129 O3 Lu3 116.6(5)
C128 O4 C125 109.3(6)
C128 O4 Lu4 132.3(5)
C125 O4 Lu4 118.3(5)
C429 O5 C432 110.2(6)
C429 O5 Lu10 133.0(5)
C432 O5 Lu10 116.2(5)
C229 O6 C232 109.5(7)
C229 O6 Lu6 132.2(5)
C232 O6 Lu6 118.1(5)
C325 O7 C328 109.5(7)
C325 O7 Lu7 131.0(5)
C328 O7 Lu7 119.6(5)
C329 O8 C332 108.4(6)
C329 O8 Lu8 134.8(5)
C332 O8 Lu8 116.7(5)
C425 O9 C428 109.5(6)
C425 O9 Lu9 133.9(5)
C428 O9 Lu9 116.3(5)
C525 O11 C528 110.1(6)
C525 O11 Lu11 133.3(5)
C528 O11 Lu11 116.2(5)
C529 O12 C532 110.3(6)
C529 O12 Lu12 132.2(5)
C532 O12 Lu12 117.4(5)
C225 O50 C228 110.2(6)
C225 O50 Lu5 132.1(5)
C228 O50 Lu5 117.7(5)
N3 Lu1 N1 114.5(3)
N3 Lu1 O1 91.9(3)
N1 Lu1 O1 96.6(2)
N3 Lu1 Cl2 125.3(2)
N1 Lu1 Cl2 120.2(2)
O1 Lu1 Cl2 80.01(16)
N3 Lu1 Cl1 94.8(2)
N1 Lu1 Cl1 100.7(2)
O1 Lu1 Cl1 156.85(16)
Cl2 Lu1 Cl1 78.06(6)
N3 Lu1 C16 29.3(3)
N1 Lu1 C16 143.6(3)
O1 Lu1 C16 89.9(3)
Cl2 Lu1 C16 96.2(2)
Cl1 Lu1 C16 85.2(2)
N3 Lu1 C1 100.8(3)
N1 Lu1 C1 27.1(3)
O1 Lu1 C1 121.6(2)
Cl2 Lu1 C1 129.53(19)
Cl1 Lu1 C1 78.79(18)
C16 Lu1 C1 125.6(3)
N4 Lu2 N2 118.8(3)
N4 Lu2 O2 92.8(2)
N2 Lu2 O2 90.7(2)
N4 Lu2 Cl1 117.6(2)
N2 Lu2 Cl1 123.53(19)
O2 Lu2 Cl1 83.12(15)
N4 Lu2 Cl2 100.5(2)
N2 Lu2 Cl2 94.58(19)
O2 Lu2 Cl2 161.11(15)
Cl1 Lu2 Cl2 78.84(6)
N4 Lu2 C7 147.2(3)
N2 Lu2 C7 30.0(2)
O2 Lu2 C7 81.6(2)
Cl1 Lu2 C7 93.97(18)
Cl2 Lu2 C7 94.00(19)
N4 Lu2 C19 27.5(3)
N2 Lu2 C19 93.9(3)
O2 Lu2 C19 105.8(2)
Cl1 Lu2 C19 141.83(19)
Cl2 Lu2 C19 91.98(18)
C7 Lu2 C19 123.8(3)
N5 Lu3 N7 119.0(3)
N5 Lu3 O3 92.4(2)
N7 Lu3 O3 90.2(2)
N5 Lu3 Cl4 118.4(2)
N7 Lu3 Cl4 122.4(2)
O3 Lu3 Cl4 83.40(15)
N5 Lu3 Cl3 99.2(2)
N7 Lu3 Cl3 96.78(19)
O3 Lu3 Cl3 161.40(16)
Cl4 Lu3 Cl3 78.30(6)
N5 Lu3 C113 146.7(3)
N7 Lu3 C113 29.5(3)
O3 Lu3 C113 80.9(2)
Cl4 Lu3 C113 93.37(19)
Cl3 Lu3 C113 96.75(18)
N5 Lu3 C101 28.2(3)
N7 Lu3 C101 93.9(3)
O3 Lu3 C101 106.2(2)
Cl4 Lu3 C101 142.8(2)
Cl3 Lu3 C101 90.54(18)
C113 Lu3 C101 123.3(3)
N8 Lu4 N6 115.1(3)
N8 Lu4 O4 94.7(2)
N6 Lu4 O4 90.6(2)
N8 Lu4 Cl3 117.26(19)
N6 Lu4 Cl3 127.47(19)
O4 Lu4 Cl3 81.71(15)
N8 Lu4 Cl4 103.77(19)
N6 Lu4 Cl4 93.73(19)
O4 Lu4 Cl4 156.94(15)
Cl3 Lu4 Cl4 77.66(6)
N8 Lu4 C119 28.6(2)
N6 Lu4 C119 99.4(3)
O4 Lu4 C119 120.1(2)
Cl3 Lu4 C119 129.31(18)
Cl4 Lu4 C119 81.53(18)
N8 Lu4 C110 144.4(3)
N6 Lu4 C110 29.4(3)
O4 Lu4 C110 86.0(2)
Cl3 Lu4 C110 98.07(19)
Cl4 Lu4 C110 86.77(19)
C119 Lu4 C110 126.4(3)
N9 Lu5 N10 118.2(2)
N9 Lu5 O50 91.1(2)
N10 Lu5 O50 92.5(2)
N9 Lu5 Cl6 122.10(18)
N10 Lu5 Cl6 119.54(19)
O50 Lu5 Cl6 82.58(15)
N9 Lu5 Cl5 97.22(19)
N10 Lu5 Cl5 98.60(19)
O50 Lu5 Cl5 160.84(15)
Cl6 Lu5 Cl5 78.37(6)
N9 Lu5 C201 30.0(2)
N10 Lu5 C201 146.2(3)
O50 Lu5 C201 80.9(2)
Cl6 Lu5 C201 92.67(18)
Cl5 Lu5 C201 97.83(19)
N11 Lu6 N12 116.1(3)
N11 Lu6 O6 90.2(2)
N12 Lu6 O6 95.0(2)
N11 Lu6 Cl5 127.63(19)
N12 Lu6 Cl5 116.14(19)
O6 Lu6 Cl5 81.41(15)
N11 Lu6 Cl6 93.69(19)
N12 Lu6 Cl6 103.88(19)
O6 Lu6 Cl6 156.55(15)
Cl5 Lu6 Cl6 77.90(6)
N11 Lu6 C213 29.4(2)
N12 Lu6 C213 145.2(3)
O6 Lu6 C213 84.2(2)
Cl5 Lu6 C213 98.20(18)
Cl6 Lu6 C213 87.94(18)
N11 Lu6 C219 99.5(3)
N12 Lu6 C219 28.8(3)
O6 Lu6 C219 120.1(2)
Cl5 Lu6 C219 129.35(19)
Cl6 Lu6 C219 82.05(19)
C213 Lu6 C219 127.1(2)
N15 Lu7 N13 113.8(3)
N15 Lu7 O7 93.3(3)
N13 Lu7 O7 96.5(3)
N15 Lu7 Cl7 127.1(2)
N13 Lu7 Cl7 119.1(2)
O7 Lu7 Cl7 79.69(15)
N15 Lu7 Cl8 95.3(2)
N13 Lu7 Cl8 100.5(2)
O7 Lu7 Cl8 155.91(15)
Cl7 Lu7 Cl8 77.19(6)
N15 Lu7 C316 29.6(3)
N13 Lu7 C316 143.2(3)
O7 Lu7 C316 91.3(2)
Cl7 Lu7 C316 97.69(18)
Cl8 Lu7 C316 85.2(2)
N15 Lu7 C304 99.3(3)
N13 Lu7 C304 27.8(3)
O7 Lu7 C304 122.2(2)
Cl7 Lu7 C304 128.90(18)
Cl8 Lu7 C304 78.48(19)
C316 Lu7 C304 124.1(2)
N16 Lu8 N14 119.5(3)
N16 Lu8 O8 92.2(2)
N14 Lu8 O8 90.4(2)
N16 Lu8 Cl8 117.69(19)
N14 Lu8 Cl8 122.77(19)
O8 Lu8 Cl8 84.38(15)
N16 Lu8 Cl7 99.87(19)
N14 Lu8 Cl7 94.99(19)
O8 Lu8 Cl7 162.08(15)
Cl8 Lu8 Cl7 78.31(6)
N16 Lu8 C307 147.4(3)
N14 Lu8 C307 29.9(2)
O8 Lu8 C307 80.8(2)
Cl8 Lu8 C307 93.50(18)
Cl7 Lu8 C307 95.51(19)
N16 Lu8 C319 27.6(2)
N14 Lu8 C319 94.0(2)
O8 Lu8 C319 104.1(2)
Cl8 Lu8 C319 142.49(18)
Cl7 Lu8 C319 92.58(17)
C307 Lu8 C319 123.8(2)
N17 Lu9 N19 116.1(3)
N17 Lu9 O9 93.0(3)
N19 Lu9 O9 91.8(2)
N17 Lu9 Cl9 118.5(2)
N19 Lu9 Cl9 125.2(2)
O9 Lu9 Cl9 80.92(15)
N17 Lu9 Cl10 102.6(2)
N19 Lu9 Cl10 95.52(19)
O9 Lu9 Cl10 157.62(15)
Cl9 Lu9 Cl10 77.59(6)
N17 Lu9 C416 145.4(3)
N19 Lu9 C416 29.8(3)
O9 Lu9 C416 85.5(2)
Cl9 Lu9 C416 95.46(19)
Cl10 Lu9 C416 90.37(19)
N18 Lu10 N20 115.1(3)
N18 Lu10 O5 94.3(2)
N20 Lu10 O5 92.0(3)
N18 Lu10 Cl10 118.98(19)
N20 Lu10 Cl10 125.7(2)
O5 Lu10 Cl10 80.38(15)
N18 Lu10 Cl9 100.5(2)
N20 Lu10 Cl9 96.9(2)
O5 Lu10 Cl9 157.41(15)
Cl10 Lu10 Cl9 77.58(6)
N18 Lu10 C422 146.0(3)
N20 Lu10 C422 30.9(3)
O5 Lu10 C422 89.0(3)
Cl10 Lu10 C422 94.96(19)
Cl9 Lu10 C422 88.0(2)
N21 Lu11 N23 115.3(3)
N21 Lu11 O11 94.8(2)
N23 Lu11 O11 92.6(2)
N21 Lu11 Cl12 101.7(2)
N23 Lu11 Cl12 94.75(19)
O11 Lu11 Cl12 156.99(15)
N21 Lu11 Cl11 119.8(2)
N23 Lu11 Cl11 124.83(19)
O11 Lu11 Cl11 80.30(15)
Cl12 Lu11 Cl11 77.62(6)
N21 Lu11 C516 145.8(3)
N23 Lu11 C516 30.5(2)
O11 Lu11 C516 88.8(2)
Cl12 Lu11 C516 86.54(19)
Cl11 Lu11 C516 94.37(18)
N21 Lu11 C501 28.0(3)
N23 Lu11 C501 94.7(3)
O11 Lu11 C501 116.0(3)
Cl12 Lu11 C501 85.1(2)
Cl11 Lu11 C501 137.6(2)
C516 Lu11 C501 123.2(3)
N22 Lu12 N24 118.0(3)
N22 Lu12 O12 93.4(3)
N24 Lu12 O12 90.3(2)
N22 Lu12 Cl12 118.0(2)
N24 Lu12 Cl12 123.8(2)
O12 Lu12 Cl12 82.19(16)
N22 Lu12 Cl11 98.4(2)
N24 Lu12 Cl11 97.97(19)
O12 Lu12 Cl11 160.21(16)
Cl12 Lu12 Cl11 78.25(6)
N22 Lu12 C519 146.6(3)
N24 Lu12 C519 29.6(3)
O12 Lu12 C519 82.6(3)
Cl12 Lu12 C519 94.4(2)
Cl11 Lu12 C519 95.8(2)
N22 Lu12 C510 26.8(3)
N24 Lu12 C510 95.6(3)
O12 Lu12 C510 109.4(2)
Cl12 Lu12 C510 139.42(19)
Cl11 Lu12 C510 87.78(19)
C519 Lu12 C510 125.1(3)
C1 N1 C4 112.8(7)
C1 N1 Lu1 110.5(5)
C4 N1 Lu1 136.0(6)
C7 N2 C10 113.1(6)
C7 N2 Lu2 103.2(5)
C10 N2 Lu2 143.4(5)
C16 N3 C13 114.9(7)
C16 N3 Lu1 105.2(5)
C13 N3 Lu1 139.1(6)
C19 N4 C22 116.2(7)
C19 N4 Lu2 110.2(5)
C22 N4 Lu2 133.3(6)
C104 N5 C101 115.0(7)
C104 N5 Lu3 134.7(6)
C101 N5 Lu3 109.6(5)
C107 N6 C110 113.4(7)
C107 N6 Lu4 140.0(6)
C110 N6 Lu4 105.6(5)
C113 N7 C116 113.1(7)
C113 N7 Lu3 103.8(5)
C116 N7 Lu3 142.3(6)
C119 N8 C122 114.7(7)
C119 N8 Lu4 106.8(5)
C122 N8 Lu4 137.5(5)
C201 N9 C204 113.2(6)
C201 N9 Lu5 103.3(5)
C204 N9 Lu5 143.0(5)
C210 N10 C207 114.6(7)
C210 N10 Lu5 135.0(6)
C207 N10 Lu5 110.2(5)
C213 N11 C216 114.0(6)
C213 N11 Lu6 104.5(5)
C216 N11 Lu6 140.6(5)
C222 N12 C219 115.3(7)
C222 N12 Lu6 137.1(6)
C219 N12 Lu6 106.2(5)
C301 N13 C304 114.7(7)
C301 N13 Lu7 135.6(6)
C304 N13 Lu7 109.6(5)
C310 N14 C307 112.5(6)
C310 N14 Lu8 143.3(5)
C307 N14 Lu8 103.5(5)
C313 N15 C316 113.4(7)
C313 N15 Lu7 140.8(6)
C316 N15 Lu7 105.1(5)
C319 N16 C322 116.1(7)
C319 N16 Lu8 109.8(5)
C322 N16 Lu8 133.9(6)
C404 N17 C401 114.9(8)
C404 N17 Lu9 133.8(6)
C401 N17 Lu9 110.6(6)
C410 N18 C407 113.9(7)
C410 N18 Lu10 134.6(6)
C407 N18 Lu10 111.2(5)
C416 N19 C413 111.9(7)
C416 N19 Lu9 103.3(5)
C413 N19 Lu9 143.9(6)
C419 N20 C422 111.9(7)
C419 N20 Lu10 145.4(6)
C422 N20 Lu10 102.3(5)
C501 N21 C504 114.1(7)
C501 N21 Lu11 108.9(5)
C504 N21 Lu11 136.2(6)
C510 N22 C507 115.8(8)
C510 N22 Lu12 111.1(6)
C507 N22 Lu12 132.5(6)
C513 N23 C516 113.2(6)
C513 N23 Lu11 143.6(6)
C516 N23 Lu11 102.2(5)
C522 N24 C519 113.5(7)
C522 N24 Lu12 141.5(6)
C519 N24 Lu12 104.6(5)

loop_
_geom_bond_atom_site_label_1
_geom_bond_atom_site_label_2
_geom_bond_distance
C1 N1 1.445(12)
C1 C3 1.542(13)
C1 C2 1.554(14)
C1 Lu1 2.974(9)
C4 N1 1.479(10)
C4 C6 1.516(14)
C4 C5 1.540(13)
C7 N2 1.466(10)
C7 C8 1.531(12)
C7 C9 1.536(13)
C7 Lu2 2.859(8)
C10 N2 1.468(10)
C10 C11 1.530(12)
C10 C12 1.554(11)
C13 N3 1.486(11)
C13 C18 1.536(14)
C13 C17 1.546(14)
C14 C16 1.527(15)
C15 C16 1.556(15)
C16 N3 1.463(12)
C16 Lu1 2.888(9)
C19 N4 1.466(11)
C19 C20 1.508(13)
C19 C21 1.549(12)
C19 Lu2 2.979(9)
C22 N4 1.485(11)
C22 C24A 1.52(2)
C22 C24 1.55(4)
C22 C23 1.594(17)
C25 O1 1.457(11)
C25 C26 1.519(12)
C26 C27 1.531(15)
C27 C28 1.482(14)
C28 O1 1.483(10)
C29 O2 1.481(10)
C29 C30 1.485(13)
C30 C31 1.482(15)
C31 C32 1.546(13)
C32 O2 1.449(11)
C101 N5 1.490(11)
C101 C103 1.527(14)
C101 C102 1.545(12)
C101 Lu3 2.969(9)
C104 N5 1.456(12)
C104 C106 1.506(15)
C104 C105 1.567(16)
C107 N6 1.475(11)
C107 C109 1.501(13)
C107 C108 1.510(13)
C110 N6 1.488(11)
C110 C112 1.503(13)
C110 C111 1.544(13)
C110 Lu4 2.919(9)
C113 N7 1.455(11)
C113 C115 1.540(12)
C113 C114 1.557(12)
C113 Lu3 2.870(9)
C116 N7 1.484(11)
C116 C118 1.517(13)
C116 C117 1.530(11)
C119 N8 1.451(11)
C119 C120 1.539(13)
C119 C121 1.543(13)
C119 Lu4 2.904(8)
C122 N8 1.477(10)
C122 C123 1.512(13)
C122 C124 1.566(12)
C125 O4 1.476(11)
C125 C126 1.489(16)
C125 C12A 1.61(3)
C126 C127 1.579(17)
C12A C127 1.35(3)
C127 C128 1.514(12)
C128 O4 1.456(10)
C129 O3 1.472(10)
C129 C130 1.471(16)
C129 C13A 1.60(3)
C130 C131 1.542(18)
C13A C131 1.40(3)
C131 C132 1.500(13)
C132 O3 1.449(11)
C201 N9 1.469(10)
C201 C203 1.529(13)
C201 C202 1.537(12)
C201 Lu5 2.860(8)
C204 N9 1.471(10)
C204 C206 1.501(12)
C204 C205 1.536(11)
C207 N10 1.475(11)
C207 C208 1.483(13)
C207 C209 1.531(12)
C210 N10 1.436(11)
C210 C211 1.50(4)
C210 C21A 1.52(2)
C210 C21B 1.54(2)
C210 C212 1.71(4)
C213 N11 1.461(10)
C213 C214 1.536(12)
C213 C215 1.538(12)
C213 Lu6 2.878(8)
C216 N11 1.474(10)
C216 C217 1.534(13)
C216 C218 1.540(13)
C219 N12 1.468(11)
C219 C220 1.533(13)
C219 C221 1.548(13)
C219 Lu6 2.927(8)
C222 N12 1.446(10)
C222 C224 1.542(13)
C222 C223 1.557(12)
C225 O50 1.458(10)
C225 C226 1.509(12)
C226 C227 1.514(15)
C227 C228 1.496(14)
C228 O50 1.461(10)
C229 O6 1.467(10)
C229 C230 1.504(13)
C230 C231 1.450(16)
C231 C232 1.518(15)
C232 O6 1.473(11)
C301 C302 1.429(6)
C301 N13 1.465(11)
C301 C303 1.523(15)
C304 N13 1.476(11)
C304 C305 1.519(13)
C304 C306 1.556(13)
C304 Lu7 2.983(8)
C307 N14 1.473(10)
C307 C309 1.529(13)
C307 C308 1.533(12)
C307 Lu8 2.874(8)
C310 N14 1.471(10)
C310 C312 1.516(12)
C310 C311 1.539(12)
C313 N15 1.488(11)
C313 C315 1.516(12)
C313 C314 1.543(13)
C316 N15 1.488(11)
C316 C317 1.529(13)
C316 C318 1.539(13)
C316 Lu7 2.910(9)
C319 N16 1.458(11)
C319 C320 1.528(12)
C319 C321 1.539(12)
C319 Lu8 2.961(8)
C322 N16 1.470(11)
C322 C32A 1.50(2)
C322 C323 1.546(16)
C322 C324 1.55(4)
C325 O7 1.464(11)
C325 C326 1.492(13)
C326 C327 1.38(3)
C326 C32B 1.50(2)
C327 C328 1.62(3)
C32B C328 1.484(19)
C328 O7 1.483(10)
C329 O8 1.443(10)
C329 C330 1.520(13)
C330 C331 1.487(14)
C331 C332 1.500(13)
C332 O8 1.497(10)
C401 N17 1.477(13)
C401 C402 1.519(14)
C401 C403 1.541(15)
C404 N17 1.472(12)
C404 C406 1.523(18)
C404 C405 1.533(17)
C407 N18 1.477(10)
C407 C408 1.508(12)
C407 C409 1.537(13)
C410 N18 1.442(11)
C410 C412 1.504(15)
C410 C411 1.535(14)
C413 N19 1.494(11)
C413 C414 1.541(13)
C413 C415 1.545(14)
C416 N19 1.458(11)
C416 C417 1.494(13)
C416 C418 1.554(12)
C416 Lu9 2.855(8)
C419 N20 1.479(10)
C419 C420 1.495(13)
C419 C421 1.543(13)
C422 N20 1.502(11)
C422 C424 1.536(15)
C422 C423 1.561(15)
C422 Lu10 2.863(9)
C425 O9 1.452(11)
C425 C426 1.515(13)
C426 C427 1.37(6)
C426 C42A 1.522(16)
C427 C428 1.56(6)
C42A C428 1.494(14)
C428 O9 1.476(10)
C429 O5 1.462(10)
C429 C430 1.526(11)
C430 C431 1.520(13)
C431 C432 1.525(13)
C432 O5 1.497(10)
C501 N21 1.469(12)
C501 C502 1.536(17)
C501 C503 1.542(16)
C501 Lu11 2.959(10)
C504 C505 1.44(3)
C504 N21 1.476(11)
C504 C506 1.49(3)
C504 C50B 1.61(3)
C504 C50A 1.62(3)
C505 C506 1.96(6)
C507 N22 1.463(12)
C507 C508 1.485(17)
C507 C509 1.522(17)
C510 N22 1.432(12)
C510 C512 1.523(13)
C510 C511 1.570(14)
C510 Lu12 2.967(9)
C513 N23 1.472(10)
C513 C514 1.517(12)
C513 C515 1.531(12)
C516 N23 1.489(11)
C516 C517 1.530(13)
C516 C518 1.531(12)
C516 Lu11 2.867(8)
C519 N24 1.483(12)
C519 C521 1.486(16)
C519 C520 1.529(17)
C519 Lu12 2.908(9)
C522 N24 1.420(11)
C522 C524 1.532(13)
C522 C523 1.556(13)
C525 O11 1.452(10)
C525 C526 1.510(13)
C526 C527 1.549(15)
C527 C528 1.464(13)
C528 O11 1.476(10)
C529 O12 1.457(11)
C529 C530 1.505(12)
C530 C531 1.551(15)
C531 C532 1.535(14)
C532 O12 1.465(11)
Cl1 Lu2 2.6429(19)
Cl1 Lu1 2.6887(19)
Cl2 Lu1 2.674(2)
Cl2 Lu2 2.6753(19)
Cl3 Lu4 2.659(2)
Cl3 Lu3 2.687(2)
Cl4 Lu3 2.638(2)
Cl4 Lu4 2.7032(18)
Cl5 Lu6 2.665(2)
Cl5 Lu5 2.675(2)
Cl6 Lu5 2.659(2)
Cl6 Lu6 2.696(2)
Cl7 Lu8 2.6644(18)
Cl7 Lu7 2.6765(18)
Cl8 Lu8 2.6426(19)
Cl8 Lu7 2.6952(19)
Cl9 Lu9 2.6719(19)
Cl9 Lu10 2.6758(18)
Cl10 Lu10 2.6726(19)
Cl10 Lu9 2.6756(19)
Cl11 Lu12 2.672(2)
Cl11 Lu11 2.683(2)
Cl12 Lu12 2.658(2)
Cl12 Lu11 2.6830(19)
O1 Lu1 2.321(6)
O2 Lu2 2.306(6)
O3 Lu3 2.323(6)
O4 Lu4 2.313(6)
O5 Lu10 2.310(6)
O6 Lu6 2.312(6)
O7 Lu7 2.326(6)
O8 Lu8 2.316(6)
O9 Lu9 2.317(6)
O11 Lu11 2.321(6)
O12 Lu12 2.318(6)
O50 Lu5 2.319(6)
Lu1 N3 2.136(7)
Lu1 N1 2.143(7)
Lu2 N4 2.136(7)
Lu2 N2 2.144(6)
Lu3 N5 2.116(7)
Lu3 N7 2.151(7)
Lu4 N8 2.132(7)
Lu4 N6 2.143(7)
Lu5 N9 2.139(6)
Lu5 N10 2.148(6)
Lu6 N11 2.141(6)
Lu6 N12 2.155(6)
Lu7 N15 2.142(7)
Lu7 N13 2.145(7)
Lu8 N16 2.130(7)
Lu8 N14 2.147(7)
Lu9 N17 2.139(7)
Lu9 N19 2.141(7)
Lu10 N18 2.127(7)
Lu10 N20 2.138(7)
Lu11 N21 2.136(7)
Lu11 N23 2.156(7)
Lu12 N22 2.132(7)
Lu12 N24 2.156(7)
